data_4108822
loop_
_publ_author_name
'Yasuhiro Ohki'
'Tsubasa Hatanaka'
'Kazuyuki Tatsumi'

_publ_section_title
;
 C-H Bond Activation of Heteroarenes Mediated by a Half-Sandwich Iron
 Complex of N-Heterocyclic Carbene
;
_journal_name_full 'Journal of the American Chemical Society'
_journal_page_first 17174
_journal_page_last 17186
_journal_paper_doi 10.1021/ja8063028
_journal_volume 130
_journal_year 2008
_chemical_formula_moiety 'C29 H40 Fe N2 S '
_chemical_formula_sum 'C29 H40 Fe N2 S'
_chemical_formula_weight 504.56
_space_group_IT_number 2
_symmetry_cell_setting triclinic
_symmetry_Int_Tables_number 2
_symmetry_space_group_name_Hall '-P 1'
_symmetry_space_group_name_H-M 'P -1'
_cell_angle_alpha 76.553(12)
_cell_angle_beta 84.382(19)
_cell_angle_gamma 80.048(15)
_cell_formula_units_Z 2
_cell_length_a 8.696(2)
_cell_length_b 9.286(3)
_cell_length_c 17.219(5)
_cell_measurement_reflns_used 2395
_cell_measurement_temperature 173.1
_cell_measurement_theta_max 27.5
_cell_measurement_theta_min 3.5
_cell_volume 1329.6(7)
_computing_cell_refinement CrystalClear
_computing_data_collection CrystalClear
_computing_data_reduction CrystalStructure
_computing_publication_material 'CrystalStructure 3.8'
_computing_structure_refinement CRYSTALS
_computing_structure_solution SIR97
_diffrn_detector_area_resol_mean 7.31
_diffrn_measured_fraction_theta_full 0.953
_diffrn_measured_fraction_theta_max 0.953
_diffrn_measurement_device_type 'Rigaku Saturn'
_diffrn_measurement_method \w
_diffrn_radiation_type 'Mo K\a'
_diffrn_radiation_wavelength 0.71070
_diffrn_reflns_av_R_equivalents 0.023
_diffrn_reflns_limit_h_max 10
_diffrn_reflns_limit_h_min -10
_diffrn_reflns_limit_k_max 12
_diffrn_reflns_limit_k_min -12
_diffrn_reflns_limit_l_max 16
_diffrn_reflns_limit_l_min -22
_diffrn_reflns_number 10735
_diffrn_reflns_theta_full 27.48
_diffrn_reflns_theta_max 27.48
_exptl_absorpt_coefficient_mu 0.664
_exptl_absorpt_correction_T_max 0.980
_exptl_absorpt_correction_T_min 0.868
_exptl_absorpt_correction_type multi-scan
_exptl_absorpt_process_details 'Jacobson, R. (1998) Private communication'
_exptl_crystal_colour yellow
_exptl_crystal_density_diffrn 1.260
_exptl_crystal_description plate
_exptl_crystal_F_000 540.00
_exptl_crystal_size_max 0.10
_exptl_crystal_size_mid 0.10
_exptl_crystal_size_min 0.03
_refine_diff_density_max 1.20
_refine_diff_density_min -0.81
_refine_ls_extinction_method none
_refine_ls_goodness_of_fit_ref 1.387
_refine_ls_hydrogen_treatment refall
_refine_ls_number_parameters 304
_refine_ls_number_reflns 5660
_refine_ls_R_factor_gt 0.0499
_refine_ls_shift/su_max 0.0000
_refine_ls_structure_factor_coef F
_refine_ls_weighting_details 'w = 1/[0.0010Fo^2^ + 1.0000\s(Fo^2^)]'
_refine_ls_weighting_scheme calc
_refine_ls_wR_factor_ref 0.0737
_reflns_number_gt 3969
_reflns_number_total 5796
_reflns_threshold_expression F^2^>2.0\s(F^2^)
_cod_data_source_file ja8063028_si_002_10.cif
_cod_data_source_block '_Cp*FeIPrBnt'
_cod_original_formula_sum 'C29 H40 Fe N2 S '
_cod_database_code 4108822

loop_
_symmetry_equiv_pos_site_id
_symmetry_equiv_pos_as_xyz
1 +X,+Y,+Z
2 -X,-Y,-Z

loop_
_atom_site_label
_atom_site_type_symbol
_atom_site_fract_x
_atom_site_fract_y
_atom_site_fract_z
_atom_site_U_iso_or_equiv
_atom_site_adp_type
_atom_site_occupancy
_atom_site_symmetry_multiplicity
_atom_site_calc_flag
_atom_site_refinement_flags
Fe(1) Fe 0.82425(4) 0.30994(5) 0.81609(2) 0.01990(11) Uani 1.00 1 d .
S(1) S 0.5952(2) 0.6221(2) 0.82602(14) 0.0240(5) Uiso 0.50 1 d P
S(2) S 0.6838(2) 0.5591(2) 0.66740(13) 0.0334(4) Uiso 0.50 1 d P
N(1) N 1.0723(2) 0.3795(2) 0.68805(14) 0.0198(5) Uani 1.00 1 d .
N(2) N 0.9250(2) 0.2421(2) 0.65492(14) 0.0204(5) Uani 1.00 1 d .
C(1) C 0.6997(3) 0.5038(3) 0.76935(17) 0.0230(7) Uani 1.00 1 d .
C(2) C 0.6745(9) 0.5717(9) 0.6935(5) 0.0376(19) Uiso 0.50 1 d P
C(3) C 0.4871(10) 0.8179(10) 0.6044(5) 0.031(2) Uiso 0.50 1 d P
C(4) C 0.3809(8) 0.9426(8) 0.6179(5) 0.0302(16) Uiso 0.50 1 d P
C(5) C 0.3416(7) 0.9633(7) 0.6955(5) 0.0279(16) Uiso 0.50 1 d P
C(6) C 0.4058(8) 0.8653(9) 0.7622(5) 0.0280(19) Uiso 0.50 1 d P
C(7) C 0.5150(3) 0.7444(3) 0.7448(2) 0.0275(7) Uani 1.00 1 d .
C(8) C 0.5605(3) 0.7093(3) 0.67043(19) 0.0289(7) Uani 1.00 1 d .
C(9) C 0.6043(9) 0.6269(9) 0.8078(5) 0.024(2) Uiso 0.50 1 d P
C(10) C 0.4043(8) 0.8819(8) 0.7387(5) 0.0246(17) Uiso 0.50 1 d P
C(11) C 0.3483(7) 0.9614(7) 0.6655(5) 0.0255(14) Uiso 0.50 1 d P
C(12) C 0.3989(8) 0.9134(8) 0.5954(4) 0.0279(16) Uiso 0.50 1 d P
C(13) C 0.5105(10) 0.7846(10) 0.5960(5) 0.033(2) Uiso 0.50 1 d P
C(14) C 0.9499(3) 0.3034(3) 0.71596(16) 0.0188(6) Uani 1.00 1 d .
C(15) C 1.1210(3) 0.3675(3) 0.60969(17) 0.0237(6) Uani 1.00 1 d .
C(16) C 1.0296(3) 0.2798(3) 0.58906(17) 0.0236(7) Uani 1.00 1 d .
C(17) C 1.1362(3) 0.4592(3) 0.73827(18) 0.0254(7) Uani 1.00 1 d .
C(18) C 1.3106(3) 0.4086(4) 0.7481(2) 0.0380(9) Uani 1.00 1 d .
C(19) C 1.0964(4) 0.6295(3) 0.7100(2) 0.0409(10) Uani 1.00 1 d .
C(20) C 1.2524(3) 0.4353(4) 0.5610(2) 0.0375(9) Uani 1.00 1 d .
C(21) C 1.0384(4) 0.2298(4) 0.51242(19) 0.0381(9) Uani 1.00 1 d .
C(22) C 0.8037(3) 0.1461(3) 0.66257(18) 0.0273(7) Uani 1.00 1 d .
C(23) C 0.8702(5) -0.0115(4) 0.6532(2) 0.0500(11) Uani 1.00 1 d .
C(24) C 0.6712(4) 0.2163(4) 0.6079(2) 0.0445(10) Uani 1.00 1 d .
C(25) C 0.6890(3) 0.2374(3) 0.92641(17) 0.0264(7) Uani 1.00 1 d .
C(26) C 0.8249(3) 0.2897(3) 0.94237(18) 0.0309(8) Uani 1.00 1 d .
C(27) C 0.9564(7) 0.2120(8) 0.9218(3) 0.0172(14) Uiso 0.50 1 d P
C(28) C 0.9212(8) 0.0974(8) 0.8893(4) 0.0236(16) Uiso 0.50 1 d P
C(29) C 0.7584(11) 0.1026(9) 0.8926(5) 0.031(2) Uiso 0.50 1 d P
C(30) C 0.5172(10) 0.2814(10) 0.9464(5) 0.036(2) Uiso 0.50 1 d P
C(31) C 0.8026(11) 0.4248(10) 0.9873(5) 0.036(2) Uiso 0.50 1 d P
C(32) C 1.1243(8) 0.2282(8) 0.9373(4) 0.0346(15) Uiso 0.50 1 d P
C(33) C 1.0299(9) -0.0295(9) 0.8619(4) 0.0424(17) Uiso 0.50 1 d P
C(34) C 0.6570(11) 0.0018(10) 0.8700(5) 0.046(2) Uiso 0.50 1 d P
C(35) C 0.9566(8) 0.1718(9) 0.9127(4) 0.0259(17) Uiso 0.50 1 d P
C(36) C 0.8810(9) 0.0765(7) 0.8823(3) 0.0201(15) Uiso 0.50 1 d P
C(37) C 0.7186(9) 0.1170(7) 0.8940(4) 0.0167(17) Uiso 0.50 1 d P
C(38) C 0.5288(8) 0.3118(9) 0.9564(4) 0.0267(18) Uiso 0.50 1 d P
C(39) C 0.8480(11) 0.4045(11) 0.9839(5) 0.043(2) Uiso 0.50 1 d P
C(40) C 1.1304(8) 0.1725(8) 0.9219(4) 0.0336(15) Uiso 0.50 1 d P
C(41) C 0.9727(9) -0.0577(8) 0.8524(4) 0.0356(15) Uiso 0.50 1 d P
C(42) C 0.5994(8) 0.0326(7) 0.8731(3) 0.0264(14) Uiso 0.50 1 d P
H(1) H 0.7576 0.1364 0.7168 0.034 Uiso 1.00 1 c R
H(2) H 1.0848 0.4333 0.7911 0.031 Uiso 1.00 1 c R
H(7) H 1.1240 0.6784 0.7495 0.050 Uiso 1.00 1 c R
H(8) H 1.3306 0.2999 0.7620 0.045 Uiso 1.00 1 c R
H(9) H 0.6367 0.3192 0.6125 0.055 Uiso 1.00 1 c R
H(10) H 1.2493 0.5356 0.5693 0.043 Uiso 1.00 1 c R
H(11) H 1.0791 0.1236 0.5217 0.046 Uiso 1.00 1 c R
H(12) H 0.9629 -0.0476 0.6834 0.061 Uiso 1.00 1 c R
H(18) H 1.3507 0.3743 0.5778 0.043 Uiso 1.00 1 c R
H(19) H 1.2431 0.4403 0.5047 0.043 Uiso 1.00 1 c R
H(20) H 0.9350 0.2476 0.4922 0.046 Uiso 1.00 1 c R
H(21) H 1.1074 0.2852 0.4736 0.046 Uiso 1.00 1 c R
H(22) H 0.7092 0.2146 0.5532 0.055 Uiso 1.00 1 c R
H(23) H 0.5843 0.1605 0.6224 0.055 Uiso 1.00 1 c R
H(24) H 1.1548 0.6611 0.6597 0.050 Uiso 1.00 1 c R
H(25) H 0.9852 0.6569 0.7023 0.050 Uiso 1.00 1 c R
H(28) H 1.3675 0.4443 0.6979 0.045 Uiso 1.00 1 c R
H(29) H 1.3448 0.4478 0.7899 0.045 Uiso 1.00 1 c R
H(32) H 0.7932 -0.0778 0.6727 0.062 Uiso 1.00 1 c R
H(33) H 0.8977 -0.0094 0.5970 0.061 Uiso 1.00 1 c R

loop_
_atom_site_aniso_label
_atom_site_aniso_U_11
_atom_site_aniso_U_22
_atom_site_aniso_U_33
_atom_site_aniso_U_12
_atom_site_aniso_U_13
_atom_site_aniso_U_23
Fe(1) 0.0180(2) 0.0231(2) 0.0170(2) -0.00221(15) -0.00056(14) -0.00192(15)
N(1) 0.0158(10) 0.0226(12) 0.0198(11) -0.0033(8) 0.0009(8) -0.0030(9)
N(2) 0.0194(11) 0.0221(12) 0.0196(11) -0.0018(9) -0.0017(8) -0.0053(9)
C(1) 0.0202(13) 0.0254(15) 0.0235(14) -0.0036(11) -0.0019(10) -0.0053(11)
C(7) 0.0219(14) 0.0252(15) 0.0372(17) -0.0065(11) -0.0031(12) -0.0081(13)
C(8) 0.0225(14) 0.0307(16) 0.0351(16) -0.0110(12) 0.0010(12) -0.0068(13)
C(14) 0.0175(12) 0.0172(12) 0.0202(13) -0.0004(10) -0.0041(10) -0.0013(10)
C(15) 0.0191(13) 0.0278(15) 0.0193(13) 0.0033(11) 0.0004(10) -0.0011(11)
C(16) 0.0214(13) 0.0276(15) 0.0188(13) 0.0024(11) 0.0003(10) -0.0039(11)
C(17) 0.0251(14) 0.0274(15) 0.0251(14) -0.0089(11) -0.0031(11) -0.0044(12)
C(18) 0.0267(16) 0.047(2) 0.0395(19) -0.0114(14) -0.0088(13) -0.0003(16)
C(19) 0.047(2) 0.0296(18) 0.048(2) -0.0117(15) -0.0091(16) -0.0069(15)
C(20) 0.0271(16) 0.049(2) 0.0319(17) -0.0050(14) 0.0066(13) -0.0033(15)
C(21) 0.0364(18) 0.052(2) 0.0260(16) 0.0009(15) -0.0006(13) -0.0156(15)
C(22) 0.0298(15) 0.0287(16) 0.0265(15) -0.0110(12) -0.0024(11) -0.0072(12)
C(23) 0.063(2) 0.0259(18) 0.064(2) -0.0099(17) -0.014(2) -0.0108(17)
C(24) 0.0364(19) 0.041(2) 0.059(2) -0.0141(15) -0.0187(16) -0.0050(17)
C(25) 0.0233(14) 0.0350(17) 0.0188(13) -0.0088(12) 0.0025(10) -0.0004(12)
C(26) 0.0351(16) 0.0415(19) 0.0174(13) -0.0122(14) -0.0068(12) -0.0021(12)

loop_
_atom_type_symbol
_atom_type_description
_atom_type_scat_dispersion_real
_atom_type_scat_dispersion_imag
_atom_type_scat_source
H H 0.000 0.000
;
International Tables for Crystallography
(1992, Vol. C, Table 6.1.1.4)
;
Fe Fe 0.346 0.844
;
International Tables for Crystallography
(1992, Vol. C, Tables 4.2.6.8 and 6.1.1.4)
;
S S 0.125 0.123
;
International Tables for Crystallography
(1992, Vol. C, Tables 4.2.6.8 and 6.1.1.4)
;
N N 0.006 0.003
;
International Tables for Crystallography
(1992, Vol. C, Tables 4.2.6.8 and 6.1.1.4)
;
C C 0.003 0.002
;
International Tables for Crystallography
(1992, Vol. C, Tables 4.2.6.8 and 6.1.1.4)
;

loop_
_geom_angle_atom_site_label_1
_geom_angle_atom_site_label_2
_geom_angle_atom_site_label_3
_geom_angle
_geom_angle_publ_flag
C(1) Fe(1) C(14) 92.50(10) yes
C(1) Fe(1) C(25) 102.10(11) yes
C(1) Fe(1) C(26) 108.59(12) yes
C(1) Fe(1) C(27) 137.6(2) yes
C(1) Fe(1) C(28) 167.1(2) yes
C(1) Fe(1) C(29) 132.2(2) yes
C(1) Fe(1) C(35) 149.0(2) yes
C(1) Fe(1) C(36) 160.0(2) yes
C(1) Fe(1) C(37) 123.3(2) yes
C(14) Fe(1) C(25) 160.37(12) yes
C(14) Fe(1) C(26) 146.53(11) yes
C(14) Fe(1) C(27) 113.11(17) yes
C(14) Fe(1) C(28) 100.18(19) yes
C(14) Fe(1) C(29) 120.0(2) yes
C(14) Fe(1) C(35) 108.2(2) yes
C(14) Fe(1) C(36) 100.94(18) yes
C(14) Fe(1) C(37) 125.2(2) yes
C(25) Fe(1) C(26) 38.68(13) yes
C(25) Fe(1) C(27) 63.71(17) yes
C(25) Fe(1) C(28) 65.00(19) yes
C(25) Fe(1) C(29) 40.5(2) yes
C(25) Fe(1) C(35) 64.62(19) yes
C(25) Fe(1) C(36) 61.76(19) yes
C(25) Fe(1) C(37) 35.2(2) yes
C(26) Fe(1) C(27) 35.22(18) yes
C(26) Fe(1) C(28) 61.4(2) yes
C(26) Fe(1) C(29) 63.6(2) yes
C(26) Fe(1) C(35) 43.1(2) yes
C(26) Fe(1) C(36) 67.1(2) yes
C(26) Fe(1) C(37) 63.9(2) yes
C(27) Fe(1) C(28) 37.7(3) yes
C(27) Fe(1) C(29) 63.3(3) yes
C(27) Fe(1) C(35) 11.6(3) yes
C(27) Fe(1) C(36) 48.6(2) yes
C(27) Fe(1) C(37) 69.1(2) yes
C(28) Fe(1) C(29) 37.6(3) yes
C(28) Fe(1) C(35) 26.3(3) yes
C(28) Fe(1) C(36) 12.2(3) yes
C(28) Fe(1) C(37) 46.3(2) yes
C(29) Fe(1) C(35) 55.6(3) yes
C(29) Fe(1) C(36) 27.9(3) yes
C(29) Fe(1) C(37) 8.9(3) yes
C(35) Fe(1) C(36) 37.7(3) yes
C(35) Fe(1) C(37) 62.5(2) yes
C(36) Fe(1) C(37) 36.8(2) yes
C(1) S(1) C(7) 93.20(18) yes
C(1) S(1) C(9) 48.4(15) yes
C(7) S(1) C(9) 47.5(14) yes
C(1) S(2) C(8) 95.47(18) yes
C(2) S(2) C(8) 65.0(9) yes
C(14) N(1) C(15) 110.9(2) yes
C(14) N(1) C(17) 120.9(2) yes
C(15) N(1) C(17) 128.1(2) yes
C(14) N(2) C(16) 111.3(2) yes
C(14) N(2) C(22) 121.4(2) yes
C(16) N(2) C(22) 127.3(2) yes
Fe(1) C(1) S(1) 123.22(16) yes
Fe(1) C(1) S(2) 120.32(17) yes
Fe(1) C(1) C(2) 131.1(4) yes
Fe(1) C(1) C(9) 131.7(3) yes
S(1) C(1) S(2) 116.40(17) yes
S(1) C(1) C(2) 105.6(4) yes
S(2) C(1) C(9) 108.0(3) yes
C(2) C(1) C(9) 97.2(5) yes
S(2) C(2) C(1) 137.5(12) yes
S(2) C(2) C(8) 97.7(10) yes
C(1) C(2) C(8) 123.1(6) yes
C(4) C(3) C(8) 120.8(7) yes
C(4) C(3) C(13) 166(2) yes
C(8) C(3) C(12) 138.6(8) yes
C(8) C(3) C(13) 72.2(16) yes
C(12) C(3) C(13) 147(2) yes
C(3) C(4) C(5) 120.5(7) yes
C(3) C(4) C(11) 125.4(9) yes
C(5) C(4) C(12) 157.5(13) yes
C(5) C(4) C(13) 123.2(6) yes
C(11) C(4) C(12) 160.8(15) yes
C(11) C(4) C(13) 128.1(8) yes
C(4) C(5) C(6) 122.7(6) yes
C(4) C(5) C(10) 112.9(8) yes
C(6) C(5) C(11) 131.2(12) yes
C(10) C(5) C(11) 121.6(12) yes
C(5) C(6) C(7) 114.3(7) yes
C(7) C(6) C(10) 87.8(16) yes
C(7) C(6) C(11) 101.6(5) yes
S(1) C(7) C(6) 115.1(4) yes
S(1) C(7) C(8) 116.5(2) yes
S(1) C(7) C(10) 131.0(4) yes
C(6) C(7) C(8) 128.3(4) yes
C(6) C(7) C(9) 123.5(5) yes
C(8) C(7) C(9) 108.1(4) yes
C(8) C(7) C(10) 112.5(4) yes
C(9) C(7) C(10) 139.3(5) yes
S(2) C(8) C(3) 128.3(4) yes
S(2) C(8) C(7) 118.4(2) yes
S(2) C(8) C(13) 112.8(4) yes
C(2) C(8) C(3) 145.5(5) yes
C(2) C(8) C(7) 101.1(4) yes
C(2) C(8) C(13) 130.1(5) yes
C(3) C(8) C(7) 113.3(4) yes
C(7) C(8) C(13) 128.7(4) yes
S(1) C(9) C(1) 122.9(16) yes
S(1) C(9) C(7) 123.8(16) yes
C(1) C(9) C(7) 109.6(6) yes
C(5) C(10) C(6) 142.9(18) yes
C(5) C(10) C(7) 139.8(9) yes
C(6) C(10) C(7) 76.2(14) yes
C(6) C(10) C(11) 160.2(16) yes
C(7) C(10) C(11) 121.3(7) yes
C(4) C(11) C(5) 165.9(13) yes
C(4) C(11) C(6) 130.3(7) yes
C(4) C(11) C(10) 126.3(8) yes
C(5) C(11) C(12) 161.0(11) yes
C(6) C(11) C(12) 124.9(5) yes
C(10) C(11) C(12) 121.1(6) yes
C(3) C(12) C(4) 121.0(14) yes
C(3) C(12) C(11) 112.7(8) yes
C(4) C(12) C(13) 129.6(13) yes
C(11) C(12) C(13) 121.0(6) yes
C(3) C(13) C(8) 92.3(18) yes
C(4) C(13) C(8) 102.5(6) yes
C(8) C(13) C(12) 115.3(7) yes
Fe(1) C(14) N(1) 125.8(2) yes
Fe(1) C(14) N(2) 129.1(2) yes
N(1) C(14) N(2) 104.6(2) yes
N(1) C(15) C(16) 106.7(2) yes
N(1) C(15) C(20) 125.5(3) yes
C(16) C(15) C(20) 127.8(2) yes
N(2) C(16) C(15) 106.5(2) yes
N(2) C(16) C(21) 126.0(2) yes
C(15) C(16) C(21) 127.5(2) yes
N(1) C(17) C(18) 112.8(2) yes
N(1) C(17) C(19) 112.1(2) yes
C(18) C(17) C(19) 111.9(2) yes
N(2) C(22) C(23) 112.8(2) yes
N(2) C(22) C(24) 112.8(2) yes
C(23) C(22) C(24) 111.7(3) yes
Fe(1) C(25) C(26) 69.68(16) yes
Fe(1) C(25) C(29) 70.9(3) yes
Fe(1) C(25) C(30) 128.6(3) yes
Fe(1) C(25) C(37) 75.9(3) yes
Fe(1) C(25) C(38) 128.6(3) yes
C(26) C(25) C(29) 102.2(4) yes
C(26) C(25) C(30) 132.5(5) yes
C(26) C(25) C(37) 114.5(4) yes
C(26) C(25) C(38) 117.7(4) yes
C(29) C(25) C(30) 124.7(6) yes
C(29) C(25) C(38) 139.4(5) yes
C(30) C(25) C(37) 112.7(5) yes
C(37) C(25) C(38) 127.4(5) yes
Fe(1) C(26) C(25) 71.64(17) yes
Fe(1) C(26) C(27) 74.0(3) yes
Fe(1) C(26) C(31) 126.1(3) yes
Fe(1) C(26) C(35) 68.7(2) yes
Fe(1) C(26) C(39) 127.3(3) yes
C(25) C(26) C(27) 114.0(4) yes
C(25) C(26) C(31) 118.4(4) yes
C(25) C(26) C(35) 100.2(4) yes
C(25) C(26) C(39) 132.9(4) yes
C(27) C(26) C(31) 127.5(5) yes
C(27) C(26) C(39) 112.8(5) yes
C(31) C(26) C(35) 141.0(5) yes
C(35) C(26) C(39) 126.4(5) yes
Fe(1) C(27) C(26) 70.8(2) yes
Fe(1) C(27) C(28) 70.6(3) yes
Fe(1) C(27) C(32) 129.1(4) yes
Fe(1) C(27) C(35) 80.3(12) yes
Fe(1) C(27) C(36) 66.3(2) yes
Fe(1) C(27) C(40) 125.3(4) yes
C(26) C(27) C(28) 108.3(5) yes
C(26) C(27) C(32) 127.7(6) yes
C(26) C(27) C(35) 120.8(13) yes
C(26) C(27) C(36) 99.7(4) yes
C(26) C(27) C(40) 151.1(7) yes
C(28) C(27) C(32) 123.8(6) yes
C(28) C(27) C(40) 100.1(6) yes
C(32) C(27) C(35) 110.8(12) yes
C(32) C(27) C(36) 132.3(5) yes
C(35) C(27) C(40) 87.2(12) yes
C(36) C(27) C(40) 108.7(5) yes
Fe(1) C(28) C(27) 71.7(3) yes
Fe(1) C(28) C(29) 72.6(4) yes
Fe(1) C(28) C(33) 127.3(4) yes
Fe(1) C(28) C(35) 76.0(5) yes
Fe(1) C(28) C(36) 88.5(10) yes
Fe(1) C(28) C(37) 69.6(3) yes
Fe(1) C(28) C(41) 122.1(4) yes
C(27) C(28) C(29) 109.7(6) yes
C(27) C(28) C(33) 129.5(7) yes
C(27) C(28) C(36) 144.8(14) yes
C(27) C(28) C(37) 105.8(5) yes
C(27) C(28) C(41) 152.3(6) yes
C(29) C(28) C(33) 120.5(7) yes
C(29) C(28) C(35) 115.2(8) yes
C(29) C(28) C(41) 97.8(6) yes
C(33) C(28) C(35) 123.8(8) yes
C(33) C(28) C(36) 85.6(13) yes
C(33) C(28) C(37) 124.4(6) yes
C(35) C(28) C(36) 150.4(15) yes
C(35) C(28) C(37) 111.4(7) yes
C(35) C(28) C(41) 146.5(8) yes
C(36) C(28) C(41) 62.9(12) yes
C(37) C(28) C(41) 101.7(5) yes
Fe(1) C(29) C(25) 68.6(3) yes
Fe(1) C(29) C(28) 69.9(4) yes
Fe(1) C(29) C(34) 126.1(5) yes
Fe(1) C(29) C(36) 76.2(5) yes
Fe(1) C(29) C(37) 94.3(17) yes
Fe(1) C(29) C(42) 120.5(4) yes
C(25) C(29) C(28) 105.8(7) yes
C(25) C(29) C(34) 122.2(7) yes
C(25) C(29) C(36) 120.4(9) yes
C(25) C(29) C(37) 54(2) yes
C(25) C(29) C(42) 104.5(5) yes
C(28) C(29) C(34) 132.0(8) yes
C(28) C(29) C(37) 159(2) yes
C(28) C(29) C(42) 149.6(7) yes
C(34) C(29) C(36) 117.4(9) yes
C(34) C(29) C(37) 68(2) yes
C(36) C(29) C(37) 171(2) yes
C(36) C(29) C(42) 134.9(9) yes
C(37) C(29) C(42) 50(2) yes
C(25) C(30) C(38) 87.7(16) yes
C(26) C(31) C(39) 64(2) yes
C(27) C(32) C(40) 73.4(9) yes
C(35) C(32) C(40) 60.0(9) yes
C(28) C(33) C(41) 93.2(10) yes
C(36) C(33) C(41) 75.7(9) yes
C(29) C(34) C(42) 101.8(15) yes
C(37) C(34) C(42) 88.7(15) yes
Fe(1) C(35) C(26) 68.2(2) yes
Fe(1) C(35) C(27) 88.1(12) yes
Fe(1) C(35) C(28) 77.7(5) yes
Fe(1) C(35) C(32) 119.5(4) yes
Fe(1) C(35) C(36) 73.1(3) yes
Fe(1) C(35) C(40) 124.8(4) yes
C(26) C(35) C(27) 45.4(10) yes
C(26) C(35) C(28) 116.4(7) yes
C(26) C(35) C(32) 100.7(5) yes
C(26) C(35) C(36) 107.0(5) yes
C(26) C(35) C(40) 121.3(6) yes
C(27) C(35) C(28) 160.9(15) yes
C(27) C(35) C(32) 55.7(11) yes
C(27) C(35) C(36) 151.8(14) yes
C(27) C(35) C(40) 76.3(12) yes
C(28) C(35) C(32) 142.9(7) yes
C(28) C(35) C(40) 122.3(8) yes
C(32) C(35) C(36) 152.3(6) yes
C(36) C(35) C(40) 131.7(7) yes
Fe(1) C(36) C(27) 65.0(2) yes
Fe(1) C(36) C(28) 79.3(10) yes
Fe(1) C(36) C(29) 76.0(5) yes
Fe(1) C(36) C(33) 122.8(4) yes
Fe(1) C(36) C(35) 69.1(3) yes
Fe(1) C(36) C(37) 73.6(3) yes
Fe(1) C(36) C(41) 128.7(4) yes
C(27) C(36) C(29) 103.5(7) yes
C(27) C(36) C(33) 103.5(5) yes
C(27) C(36) C(37) 102.3(5) yes
C(27) C(36) C(41) 127.9(6) yes
C(28) C(36) C(29) 130.0(15) yes
C(28) C(36) C(33) 76.9(12) yes
C(28) C(36) C(37) 128.9(13) yes
C(28) C(36) C(41) 101.3(13) yes
C(29) C(36) C(33) 152.0(9) yes
C(29) C(36) C(35) 109.9(8) yes
C(29) C(36) C(41) 128.0(9) yes
C(33) C(36) C(35) 97.0(6) yes
C(33) C(36) C(37) 153.6(7) yes
C(35) C(36) C(37) 108.7(6) yes
C(35) C(36) C(41) 121.4(6) yes
C(37) C(36) C(41) 129.5(7) yes
Fe(1) C(37) C(25) 68.9(3) yes
Fe(1) C(37) C(28) 64.2(3) yes
Fe(1) C(37) C(29) 76.8(17) yes
Fe(1) C(37) C(34) 128.2(5) yes
Fe(1) C(37) C(36) 69.6(3) yes
Fe(1) C(37) C(42) 128.4(4) yes
C(25) C(37) C(28) 97.5(5) yes
C(25) C(37) C(29) 113(2) yes
C(25) C(37) C(34) 147.2(7) yes
C(25) C(37) C(36) 109.5(6) yes
C(25) C(37) C(42) 126.9(6) yes
C(28) C(37) C(34) 115.1(6) yes
C(28) C(37) C(42) 135.6(6) yes
C(29) C(37) C(34) 99(2) yes
C(29) C(37) C(42) 120(2) yes
C(34) C(37) C(36) 103.1(6) yes
C(36) C(37) C(42) 123.6(6) yes
C(25) C(38) C(30) 77.5(16) yes
C(26) C(39) C(31) 101(2) yes
C(27) C(40) C(32) 83.0(9) yes
C(32) C(40) C(35) 99.4(10) yes
C(28) C(41) C(33) 64.1(9) yes
C(33) C(41) C(36) 79.9(10) yes
C(29) C(42) C(34) 60.4(14) yes
C(34) C(42) C(37) 70.6(14) yes
N(1) C(17) H(2) 106.4 no
C(18) C(17) H(2) 106.5 no
C(19) C(17) H(2) 106.6 no
C(17) C(18) H(8) 108.7 no
C(17) C(18) H(28) 109.1 no
C(17) C(18) H(29) 110.7 no
H(8) C(18) H(28) 109.5 no
H(8) C(18) H(29) 109.5 no
H(28) C(18) H(29) 109.5 no
C(17) C(19) H(7) 109.9 no
C(17) C(19) H(24) 109.0 no
C(17) C(19) H(25) 109.4 no
H(7) C(19) H(24) 109.5 no
H(7) C(19) H(25) 109.5 no
H(24) C(19) H(25) 109.5 no
C(15) C(20) H(10) 109.1 no
C(15) C(20) H(18) 109.1 no
C(15) C(20) H(19) 110.2 no
H(10) C(20) H(18) 109.5 no
H(10) C(20) H(19) 109.5 no
H(18) C(20) H(19) 109.5 no
C(16) C(21) H(11) 109.2 no
C(16) C(21) H(20) 109.8 no
C(16) C(21) H(21) 109.4 no
H(11) C(21) H(20) 109.5 no
H(11) C(21) H(21) 109.5 no
H(20) C(21) H(21) 109.5 no
N(2) C(22) H(1) 106.5 no
C(23) C(22) H(1) 106.3 no
C(24) C(22) H(1) 106.1 no
C(22) C(23) H(12) 109.4 no
C(22) C(23) H(32) 110.1 no
C(22) C(23) H(33) 108.9 no
H(12) C(23) H(32) 109.5 no
H(12) C(23) H(33) 109.5 no
H(32) C(23) H(33) 109.5 no
C(22) C(24) H(9) 109.5 no
C(22) C(24) H(22) 108.7 no
C(22) C(24) H(23) 110.2 no
H(9) C(24) H(22) 109.5 no
H(9) C(24) H(23) 109.5 no
H(22) C(24) H(23) 109.5 no

loop_
_geom_bond_atom_site_label_1
_geom_bond_atom_site_label_2
_geom_bond_distance
_geom_bond_publ_flag
Fe(1) C(1) 1.971(2) yes
Fe(1) C(14) 1.956(2) yes
Fe(1) C(25) 2.165(2) yes
Fe(1) C(26) 2.139(3) yes
Fe(1) C(35) 2.147(6) yes
Fe(1) C(36) 2.199(5) yes
Fe(1) C(37) 2.250(7) yes
S(1) C(1) 1.722(3) yes
S(1) C(7) 1.706(3) yes
S(1) C(9) 0.310(9) yes
S(2) C(1) 1.723(3) yes
S(2) C(2) 0.486(10) yes
S(2) C(8) 1.614(3) yes
N(1) C(14) 1.366(3) yes
N(1) C(15) 1.398(3) yes
N(1) C(17) 1.462(4) yes
N(2) C(14) 1.356(4) yes
N(2) C(16) 1.400(3) yes
N(2) C(22) 1.473(4) yes
C(1) C(2) 1.333(9) yes
C(1) C(9) 1.533(9) yes
C(2) C(8) 1.475(8) yes
C(3) C(4) 1.400(11) yes
C(3) C(8) 1.450(8) yes
C(3) C(12) 1.060(10) yes
C(3) C(13) 0.389(13) yes
C(4) C(5) 1.395(13) yes
C(4) C(11) 0.886(13) yes
C(4) C(12) 0.520(12) yes
C(5) C(6) 1.387(10) yes
C(5) C(10) 1.047(10) yes
C(5) C(11) 0.518(13) yes
C(6) C(7) 1.409(8) yes
C(6) C(10) 0.399(11) yes
C(7) C(8) 1.397(4) yes
C(7) C(9) 1.514(8) yes
C(7) C(10) 1.449(7) yes
C(8) C(13) 1.381(8) yes
C(10) C(11) 1.390(11) yes
C(11) C(12) 1.388(12) yes
C(12) C(13) 1.403(11) yes
C(15) C(16) 1.355(4) yes
C(15) C(20) 1.490(4) yes
C(16) C(21) 1.489(4) yes
C(17) C(18) 1.522(4) yes
C(17) C(19) 1.532(4) yes
C(22) C(23) 1.516(4) yes
C(22) C(24) 1.519(4) yes
C(25) C(26) 1.425(5) yes
C(25) C(37) 1.338(8) yes
C(25) C(38) 1.542(7) yes
C(26) C(31) 1.597(10) yes
C(26) C(35) 1.576(8) yes
C(27) C(28) 1.401(11) yes
C(27) C(40) 1.495(9) yes
C(28) C(29) 1.404(12) yes
C(28) C(41) 1.680(11) yes
C(33) C(36) 1.549(10) yes
C(34) C(37) 1.432(13) yes
C(35) C(36) 1.405(12) yes
C(36) C(37) 1.404(10) yes
C(17) H(2) 0.970 no
C(18) H(8) 0.970 no
C(18) H(28) 0.970 no
C(18) H(29) 0.970 no
C(19) H(7) 0.970 no
C(19) H(24) 0.970 no
C(19) H(25) 0.970 no
C(20) H(10) 0.970 no
C(20) H(18) 0.970 no
C(20) H(19) 0.970 no
C(21) H(11) 0.970 no
C(21) H(20) 0.970 no
C(21) H(21) 0.970 no
C(22) H(1) 0.970 no
C(23) H(12) 0.970 no
C(23) H(32) 0.970 no
C(23) H(33) 0.970 no
C(24) H(9) 0.970 no
C(24) H(22) 0.970 no
C(24) H(23) 0.970 no

loop_
_geom_contact_atom_site_label_1
_geom_contact_atom_site_label_2
_geom_contact_distance
_geom_contact_site_symmetry_2
Fe(1) C(27) 2.176(6) .
Fe(1) C(28) 2.161(6) .
Fe(1) C(29) 2.197(8) .
Fe(1) C(30) 3.320(8) .
Fe(1) C(39) 3.243(11) .
Fe(1) C(40) 3.276(6) .
Fe(1) C(41) 3.369(7) .
Fe(1) C(42) 3.407(7) .
S(1) C(30) 3.490(9) .
C(6) C(34) 3.560(14) 1_565
C(6) C(42) 3.437(12) 1_565
C(14) C(27) 3.451(6) .
C(14) C(28) 3.161(6) .
C(14) C(29) 3.598(8) .
C(19) C(23) 3.540(4) 1_565
C(23) C(19) 3.540(4) 1_545
C(23) C(41) 3.539(9) .
C(25) C(27) 2.291(6) .
C(25) C(28) 2.324(7) .
C(25) C(29) 1.510(9) .
C(25) C(30) 1.507(8) .
C(25) C(39) 2.649(12) .
C(25) C(42) 2.555(9) .
C(26) C(27) 1.306(6) .
C(26) C(28) 2.195(8) .
C(26) C(29) 2.285(11) .
C(26) C(30) 2.684(9) .
C(26) C(39) 1.464(12) .
C(26) C(40) 2.713(7) .
C(27) Fe(1) 2.176(6) .
C(27) C(14) 3.451(6) .
C(27) C(25) 2.291(6) .
C(27) C(26) 1.306(6) .
C(27) C(29) 2.293(12) .
C(27) C(31) 2.606(11) .
C(27) C(32) 1.548(10) .
C(27) C(33) 2.637(11) .
C(27) C(35) 0.437(12) .
C(27) C(36) 1.802(11) .
C(27) C(37) 2.510(11) .
C(27) C(39) 2.309(12) .
C(27) C(41) 2.992(11) .
C(28) Fe(1) 2.161(6) .
C(28) C(14) 3.161(6) .
C(28) C(25) 2.324(7) .
C(28) C(26) 2.195(8) .
C(28) C(32) 2.602(12) .
C(28) C(33) 1.514(10) .
C(28) C(34) 2.677(13) .
C(28) C(35) 0.981(12) .
C(28) C(36) 0.466(11) .
C(28) C(37) 1.735(10) .
C(28) C(39) 3.538(13) .
C(28) C(40) 2.221(11) .
C(28) C(42) 3.013(11) .
C(29) Fe(1) 2.197(8) .
C(29) C(14) 3.598(8) .
C(29) C(25) 1.510(9) .
C(29) C(26) 2.285(11) .
C(29) C(27) 2.293(12) .
C(29) C(30) 2.672(12) .
C(29) C(33) 2.533(12) .
C(29) C(34) 1.525(15) .
C(29) C(35) 2.026(13) .
C(29) C(36) 1.059(12) .
C(29) C(37) 0.349(11) .
C(29) C(38) 2.862(11) .
C(29) C(40) 3.513(12) .
C(29) C(41) 2.332(11) .
C(30) Fe(1) 3.320(8) .
C(30) S(1) 3.490(9) .
C(30) C(25) 1.507(8) .
C(30) C(26) 2.684(9) .
C(30) C(29) 2.672(12) .
C(30) C(31) 3.218(14) .
C(30) C(32) 3.560(12) 1_455
C(30) C(34) 3.182(14) .
C(30) C(37) 2.369(11) .
C(30) C(38) 0.395(14) .
C(30) C(39) 3.441(15) .
C(30) C(42) 2.836(12) .
C(31) C(27) 2.606(11) .
C(31) C(30) 3.218(14) .
C(31) C(39) 0.412(13) .
C(32) C(27) 1.548(10) .
C(32) C(28) 2.602(12) .
C(32) C(30) 3.560(12) 1_655
C(32) C(39) 2.823(11) .
C(32) C(40) 0.625(12) .
C(33) C(27) 2.637(11) .
C(33) C(28) 1.514(10) .
C(33) C(29) 2.533(12) .
C(33) C(40) 2.645(13) .
C(33) C(41) 0.651(12) .
C(34) C(6) 3.560(14) 1_545
C(34) C(28) 2.677(13) .
C(34) C(29) 1.525(15) .
C(34) C(30) 3.182(14) .
C(34) C(41) 2.707(12) .
C(34) C(42) 0.536(11) .
C(35) C(27) 0.437(12) .
C(35) C(28) 0.981(12) .
C(35) C(29) 2.026(13) .
C(35) C(39) 2.713(13) .
C(35) C(40) 1.537(10) .
C(35) C(41) 2.556(12) .
C(36) C(27) 1.802(11) .
C(36) C(28) 0.466(11) .
C(36) C(29) 1.059(12) .
C(36) C(40) 2.685(11) .
C(36) C(41) 1.525(10) .
C(36) C(42) 2.576(11) .
C(37) C(27) 2.510(11) .
C(37) C(28) 1.735(10) .
C(37) C(29) 0.349(11) .
C(37) C(30) 2.369(11) .
C(37) C(41) 2.650(10) .
C(37) C(42) 1.518(12) .
C(38) C(29) 2.862(11) .
C(38) C(30) 0.395(14) .
C(38) C(39) 3.153(14) .
C(38) C(42) 3.187(11) .
C(39) Fe(1) 3.243(11) .
C(39) C(25) 2.649(12) .
C(39) C(26) 1.464(12) .
C(39) C(27) 2.309(12) .
C(39) C(28) 3.538(13) .
C(39) C(30) 3.441(15) .
C(39) C(31) 0.412(13) .
C(39) C(32) 2.823(11) .
C(39) C(35) 2.713(13) .
C(39) C(38) 3.153(14) .
C(39) C(39) 3.579(16) 2_767
C(39) C(40) 3.246(12) .
C(40) Fe(1) 3.276(6) .
C(40) C(26) 2.713(7) .
C(40) C(28) 2.221(11) .
C(40) C(29) 3.513(12) .
C(40) C(32) 0.625(12) .
C(40) C(33) 2.645(13) .
C(40) C(35) 1.537(10) .
C(40) C(36) 2.685(11) .
C(40) C(39) 3.246(12) .
C(40) C(41) 3.226(12) .
C(41) Fe(1) 3.369(7) .
C(41) C(23) 3.539(9) .
C(41) C(27) 2.992(11) .
C(41) C(29) 2.332(11) .
C(41) C(33) 0.651(12) .
C(41) C(34) 2.707(12) .
C(41) C(35) 2.556(12) .
C(41) C(36) 1.525(10) .
C(41) C(37) 2.650(10) .
C(41) C(40) 3.226(12) .
C(41) C(42) 3.216(10) .
C(42) Fe(1) 3.407(7) .
C(42) C(6) 3.437(12) 1_545
C(42) C(25) 2.555(9) .
C(42) C(28) 3.013(11) .
C(42) C(30) 2.836(12) .
C(42) C(34) 0.536(11) .
C(42) C(36) 2.576(11) .
C(42) C(37) 1.518(12) .
C(42) C(38) 3.187(11) .
C(42) C(41) 3.216(10) .
S(1) H(29) 3.115 1_455
S(2) H(19) 2.968 2_766
S(2) H(21) 3.113 2_766
S(2) H(28) 3.074 1_455
C(1) H(28) 3.425 1_455
C(1) H(29) 3.191 1_455
C(2) H(19) 3.441 2_766
C(2) H(21) 3.415 2_766
C(2) H(28) 3.089 1_455
C(2) H(29) 3.409 1_455
C(2) H(32) 3.512 1_565
C(3) H(22) 3.440 2_666
C(3) H(23) 3.517 1_565
C(3) H(24) 3.413 1_455
C(3) H(32) 3.383 1_565
C(4) H(11) 3.239 1_465
C(4) H(23) 2.927 1_565
C(4) H(24) 3.441 1_455
C(5) H(7) 3.418 1_455
C(5) H(8) 3.554 1_465
C(5) H(12) 3.340 1_465
C(5) H(23) 3.023 1_565
C(6) H(7) 3.288 1_455
C(7) H(7) 3.548 1_455
C(7) H(28) 3.543 1_455
C(7) H(29) 3.252 1_455
C(7) H(32) 3.156 1_565
C(8) H(28) 3.135 1_455
C(8) H(29) 3.485 1_455
C(8) H(32) 3.073 1_565
C(9) H(29) 3.103 1_455
C(10) H(7) 3.299 1_455
C(10) H(23) 3.395 1_565
C(10) H(32) 3.516 1_565
C(11) H(7) 3.501 1_455
C(11) H(11) 3.473 1_465
C(11) H(12) 3.350 1_465
C(11) H(23) 2.924 1_565
C(11) H(24) 3.522 1_455
C(12) H(11) 3.289 1_465
C(12) H(22) 3.334 2_666
C(12) H(23) 3.162 1_565
C(12) H(24) 3.358 1_455
C(13) H(19) 3.372 2_766
C(13) H(21) 3.425 2_766
C(13) H(22) 3.346 2_666
C(13) H(24) 3.474 1_455
C(13) H(32) 3.454 1_565
C(15) H(20) 3.569 2_766
C(15) H(21) 3.549 2_766
C(16) H(19) 3.413 2_766
C(19) H(12) 2.968 1_565
C(19) H(20) 3.424 2_766
C(19) H(32) 3.434 1_565
C(20) H(9) 3.465 1_655
C(20) H(9) 3.476 2_766
C(20) H(20) 3.089 2_766
C(20) H(22) 3.438 2_766
C(20) H(23) 3.572 1_655
C(21) H(10) 3.220 2_766
C(21) H(19) 3.549 2_766
C(21) H(24) 3.409 2_766
C(21) H(33) 3.041 2_756
C(23) H(7) 3.495 1_545
C(23) H(11) 3.374 2_756
C(23) H(24) 3.561 1_545
C(23) H(25) 3.015 1_545
C(24) H(10) 3.459 2_766
C(24) H(18) 2.950 1_455
C(24) H(19) 3.485 2_766
C(24) H(28) 3.557 1_455
C(27) H(2) 2.947 .
C(28) H(1) 3.336 .
C(29) H(1) 2.971 .
C(30) H(29) 3.154 1_455
C(38) H(29) 3.299 1_455
C(40) H(2) 2.899 .
C(40) H(8) 3.205 .
C(41) H(1) 3.152 .
C(41) H(7) 3.365 1_545
C(41) H(12) 2.899 .
C(42) H(1) 2.931 .
C(42) H(8) 3.456 1_455
H(1) C(28) 3.336 .
H(1) C(29) 2.971 .
H(1) C(41) 3.152 .
H(1) C(42) 2.931 .
H(2) C(27) 2.947 .
H(2) C(40) 2.899 .
H(7) C(5) 3.418 1_655
H(7) C(6) 3.288 1_655
H(7) C(7) 3.548 1_655
H(7) C(10) 3.299 1_655
H(7) C(11) 3.501 1_655
H(7) C(23) 3.495 1_565
H(7) C(41) 3.365 1_565
H(7) H(12) 2.732 1_565
H(7) H(32) 3.500 1_565
H(8) C(5) 3.554 1_645
H(8) C(40) 3.205 .
H(8) C(42) 3.456 1_655
H(8) H(9) 3.514 1_655
H(8) H(23) 3.427 1_655
H(9) C(20) 3.465 1_455
H(9) C(20) 3.476 2_766
H(9) H(8) 3.514 1_455
H(9) H(10) 3.240 2_766
H(9) H(18) 2.552 1_455
H(9) H(19) 2.907 2_766
H(9) H(28) 2.859 1_455
H(10) C(21) 3.220 2_766
H(10) C(24) 3.459 2_766
H(10) H(9) 3.240 2_766
H(10) H(20) 2.443 2_766
H(10) H(21) 3.322 2_766
H(10) H(22) 2.798 2_766
H(11) C(4) 3.239 1_645
H(11) C(11) 3.473 1_645
H(11) C(12) 3.289 1_645
H(11) C(23) 3.374 2_756
H(11) H(11) 3.131 2_756
H(11) H(20) 3.533 2_756
H(11) H(32) 3.520 2_756
H(11) H(33) 2.489 2_756
H(12) C(5) 3.340 1_645
H(12) C(11) 3.350 1_645
H(12) C(19) 2.968 1_545
H(12) C(41) 2.899 .
H(12) H(7) 2.732 1_545
H(12) H(24) 3.014 1_545
H(12) H(25) 2.662 1_545
H(18) C(24) 2.950 1_655
H(18) H(9) 2.552 1_655
H(18) H(22) 3.246 1_655
H(18) H(23) 2.619 1_655
H(19) S(2) 2.968 2_766
H(19) C(2) 3.441 2_766
H(19) C(13) 3.372 2_766
H(19) C(16) 3.413 2_766
H(19) C(21) 3.549 2_766
H(19) C(24) 3.485 2_766
H(19) H(9) 2.907 2_766
H(19) H(20) 3.050 2_766
H(19) H(22) 3.214 2_766
H(20) C(15) 3.569 2_766
H(20) C(19) 3.424 2_766
H(20) C(20) 3.089 2_766
H(20) H(10) 2.443 2_766
H(20) H(11) 3.533 2_756
H(20) H(19) 3.050 2_766
H(20) H(24) 2.703 2_766
H(20) H(25) 3.295 2_766
H(20) H(33) 3.066 2_756
H(21) S(2) 3.113 2_766
H(21) C(2) 3.415 2_766
H(21) C(13) 3.425 2_766
H(21) C(15) 3.549 2_766
H(21) H(10) 3.322 2_766
H(21) H(24) 3.288 2_766
H(21) H(25) 3.111 2_766
H(21) H(32) 3.472 2_756
H(21) H(33) 3.088 2_756
H(22) C(3) 3.440 2_666
H(22) C(12) 3.334 2_666
H(22) C(13) 3.346 2_666
H(22) C(20) 3.438 2_766
H(22) H(10) 2.798 2_766
H(22) H(18) 3.246 1_455
H(22) H(19) 3.214 2_766
H(23) C(3) 3.517 1_545
H(23) C(4) 2.927 1_545
H(23) C(5) 3.023 1_545
H(23) C(10) 3.395 1_545
H(23) C(11) 2.924 1_545
H(23) C(12) 3.162 1_545
H(23) C(20) 3.572 1_455
H(23) H(8) 3.427 1_455
H(23) H(18) 2.619 1_455
H(23) H(28) 3.404 1_455
H(24) C(3) 3.413 1_655
H(24) C(4) 3.441 1_655
H(24) C(11) 3.522 1_655
H(24) C(12) 3.358 1_655
H(24) C(13) 3.474 1_655
H(24) C(21) 3.409 2_766
H(24) C(23) 3.561 1_565
H(24) H(12) 3.014 1_565
H(24) H(20) 2.703 2_766
H(24) H(21) 3.288 2_766
H(24) H(33) 3.478 1_565
H(25) C(23) 3.015 1_565
H(25) H(12) 2.662 1_565
H(25) H(20) 3.295 2_766
H(25) H(21) 3.111 2_766
H(25) H(32) 2.698 1_565
H(25) H(33) 3.211 1_565
H(28) S(2) 3.074 1_655
H(28) C(1) 3.425 1_655
H(28) C(2) 3.089 1_655
H(28) C(7) 3.543 1_655
H(28) C(8) 3.135 1_655
H(28) C(24) 3.557 1_655
H(28) H(9) 2.859 1_655
H(28) H(23) 3.404 1_655
H(29) S(1) 3.115 1_655
H(29) C(1) 3.191 1_655
H(29) C(2) 3.409 1_655
H(29) C(7) 3.252 1_655
H(29) C(8) 3.485 1_655
H(29) C(9) 3.103 1_655
H(29) C(30) 3.154 1_655
H(29) C(38) 3.299 1_655
H(32) C(2) 3.512 1_545
H(32) C(3) 3.383 1_545
H(32) C(7) 3.156 1_545
H(32) C(8) 3.073 1_545
H(32) C(10) 3.516 1_545
H(32) C(13) 3.454 1_545
H(32) C(19) 3.434 1_545
H(32) H(7) 3.500 1_545
H(32) H(11) 3.520 2_756
H(32) H(21) 3.472 2_756
H(32) H(25) 2.698 1_545
H(33) C(21) 3.041 2_756
H(33) H(11) 2.489 2_756
H(33) H(20) 3.066 2_756
H(33) H(21) 3.088 2_756
H(33) H(24) 3.478 1_545
H(33) H(25) 3.211 1_545

loop_
_geom_torsion_atom_site_label_1
_geom_torsion_atom_site_label_2
_geom_torsion_atom_site_label_3
_geom_torsion_atom_site_label_4
_geom_torsion
C(1) Fe(1) C(14) N(1) 79.3(2)
C(1) Fe(1) C(14) N(2) -91.0(2)
C(14) Fe(1) C(1) S(1) -159.8(2)
C(14) Fe(1) C(1) S(2) 23.2(2)
C(14) Fe(1) C(1) C(2) 20.9(5)
C(14) Fe(1) C(1) C(9) -157.3(5)
C(1) Fe(1) C(25) C(26) -104.70(19)
C(1) Fe(1) C(25) C(29) 143.7(4)
C(1) Fe(1) C(25) C(30) 24.1(6)
C(1) Fe(1) C(25) C(37) 132.0(3)
C(1) Fe(1) C(25) C(38) 5.1(5)
C(25) Fe(1) C(1) S(1) 33.4(2)
C(25) Fe(1) C(1) S(2) -143.57(19)
C(25) Fe(1) C(1) C(2) -145.9(5)
C(25) Fe(1) C(1) C(9) 35.9(5)
C(1) Fe(1) C(26) C(25) 86.2(2)
C(1) Fe(1) C(26) C(27) -151.1(3)
C(1) Fe(1) C(26) C(31) -26.1(5)
C(1) Fe(1) C(26) C(35) -164.5(3)
C(1) Fe(1) C(26) C(39) -44.3(5)
C(26) Fe(1) C(1) S(1) -6.2(2)
C(26) Fe(1) C(1) S(2) 176.80(19)
C(26) Fe(1) C(1) C(2) 174.5(5)
C(26) Fe(1) C(1) C(9) -3.7(5)
C(1) Fe(1) C(27) C(26) 42.9(4)
C(1) Fe(1) C(27) C(28) 161.2(3)
C(1) Fe(1) C(27) C(32) -80.6(6)
C(1) Fe(1) C(27) C(35) 170.4(11)
C(1) Fe(1) C(27) C(36) 153.2(2)
C(1) Fe(1) C(27) C(40) -110.0(6)
C(27) Fe(1) C(1) S(1) -30.7(3)
C(27) Fe(1) C(1) S(2) 152.3(2)
C(27) Fe(1) C(1) C(2) 150.0(5)
C(27) Fe(1) C(1) C(9) -28.2(6)
C(1) Fe(1) C(28) C(27) -76.2(12)
C(1) Fe(1) C(28) C(29) 42.2(13)
C(1) Fe(1) C(28) C(33) 157.5(7)
C(1) Fe(1) C(28) C(35) -80.4(12)
C(1) Fe(1) C(28) C(36) 74.2(17)
C(1) Fe(1) C(28) C(37) 39.2(12)
C(1) Fe(1) C(28) C(41) 130.5(9)
C(28) Fe(1) C(1) S(1) 31.1(11)
C(28) Fe(1) C(1) S(2) -145.9(10)
C(28) Fe(1) C(1) C(2) -148.2(11)
C(28) Fe(1) C(1) C(9) 33.6(12)
C(1) Fe(1) C(29) C(25) -51.3(5)
C(1) Fe(1) C(29) C(28) -168.3(3)
C(1) Fe(1) C(29) C(34) 63.7(8)
C(1) Fe(1) C(29) C(36) 177.7(4)
C(1) Fe(1) C(29) C(37) -2(2)
C(1) Fe(1) C(29) C(42) 43.4(7)
C(29) Fe(1) C(1) S(1) 64.7(4)
C(29) Fe(1) C(1) S(2) -112.4(3)
C(29) Fe(1) C(1) C(2) -114.7(6)
C(29) Fe(1) C(1) C(9) 67.1(6)
C(1) Fe(1) C(35) C(26) 29.4(5)
C(1) Fe(1) C(35) C(27) -12.5(14)
C(1) Fe(1) C(35) C(28) 154.7(4)
C(1) Fe(1) C(35) C(32) -60.8(6)
C(1) Fe(1) C(35) C(36) 146.1(4)
C(1) Fe(1) C(35) C(40) -84.4(7)
C(35) Fe(1) C(1) S(1) -26.9(4)
C(35) Fe(1) C(1) S(2) 156.0(3)
C(35) Fe(1) C(1) C(2) 153.7(6)
C(35) Fe(1) C(1) C(9) -24.5(6)
C(1) Fe(1) C(36) C(27) -117.4(6)
C(1) Fe(1) C(36) C(28) -141.0(10)
C(1) Fe(1) C(36) C(29) -4.9(10)
C(1) Fe(1) C(36) C(33) 152.3(5)
C(1) Fe(1) C(36) C(35) -122.9(6)
C(1) Fe(1) C(36) C(37) -4.9(8)
C(1) Fe(1) C(36) C(41) 122.9(6)
C(36) Fe(1) C(1) S(1) 67.7(6)
C(36) Fe(1) C(1) S(2) -109.3(5)
C(36) Fe(1) C(1) C(2) -111.6(7)
C(36) Fe(1) C(1) C(9) 70.2(8)
C(1) Fe(1) C(37) C(25) -60.3(4)
C(1) Fe(1) C(37) C(28) -170.3(3)
C(1) Fe(1) C(37) C(29) 178(2)
C(1) Fe(1) C(37) C(34) 87.1(7)
C(1) Fe(1) C(37) C(36) 178.0(3)
C(1) Fe(1) C(37) C(42) 60.7(6)
C(37) Fe(1) C(1) S(1) 64.2(3)
C(37) Fe(1) C(1) S(2) -112.8(2)
C(37) Fe(1) C(1) C(2) -115.1(6)
C(37) Fe(1) C(1) C(9) 66.7(5)
C(14) Fe(1) C(25) C(26) 118.1(3)
C(14) Fe(1) C(25) C(29) 6.5(5)
C(14) Fe(1) C(25) C(30) -113.1(6)
C(14) Fe(1) C(25) C(37) -5.2(5)
C(14) Fe(1) C(25) C(38) -132.1(5)
C(25) Fe(1) C(14) N(1) -142.4(3)
C(25) Fe(1) C(14) N(2) 47.3(4)
C(14) Fe(1) C(26) C(25) -147.5(2)
C(14) Fe(1) C(26) C(27) -24.8(4)
C(14) Fe(1) C(26) C(31) 100.2(5)
C(14) Fe(1) C(26) C(35) -38.2(4)
C(14) Fe(1) C(26) C(39) 82.0(5)
C(26) Fe(1) C(14) N(1) -50.9(3)
C(26) Fe(1) C(14) N(2) 138.9(2)
C(14) Fe(1) C(27) C(26) 165.4(2)
C(14) Fe(1) C(27) C(28) -76.2(3)
C(14) Fe(1) C(27) C(32) 42.0(7)
C(14) Fe(1) C(27) C(35) -67.0(12)
C(14) Fe(1) C(27) C(36) -84.2(3)
C(14) Fe(1) C(27) C(40) 12.6(7)
C(27) Fe(1) C(14) N(1) -66.1(3)
C(27) Fe(1) C(14) N(2) 123.6(3)
C(14) Fe(1) C(28) C(27) 114.8(3)
C(14) Fe(1) C(28) C(29) -126.8(4)
C(14) Fe(1) C(28) C(33) -11.4(7)
C(14) Fe(1) C(28) C(35) 110.7(5)
C(14) Fe(1) C(28) C(36) -94.7(11)
C(14) Fe(1) C(28) C(37) -129.7(3)
C(14) Fe(1) C(28) C(41) -38.4(5)
C(28) Fe(1) C(14) N(1) -103.2(3)
C(28) Fe(1) C(14) N(2) 86.5(3)
C(14) Fe(1) C(29) C(25) -177.5(2)
C(14) Fe(1) C(29) C(28) 65.5(5)
C(14) Fe(1) C(29) C(34) -62.5(7)
C(14) Fe(1) C(29) C(36) 51.6(7)
C(14) Fe(1) C(29) C(37) -128(2)
C(14) Fe(1) C(29) C(42) -82.8(5)
C(29) Fe(1) C(14) N(1) -137.5(3)
C(29) Fe(1) C(14) N(2) 52.2(3)
C(14) Fe(1) C(35) C(26) 158.9(2)
C(14) Fe(1) C(35) C(27) 117.0(11)
C(14) Fe(1) C(35) C(28) -75.8(5)
C(14) Fe(1) C(35) C(32) 68.8(5)
C(14) Fe(1) C(35) C(36) -84.3(3)
C(14) Fe(1) C(35) C(40) 45.2(7)
C(35) Fe(1) C(14) N(1) -77.3(3)
C(35) Fe(1) C(14) N(2) 112.4(3)
C(14) Fe(1) C(36) C(27) 111.3(2)
C(14) Fe(1) C(36) C(28) 87.6(11)
C(14) Fe(1) C(36) C(29) -136.3(6)
C(14) Fe(1) C(36) C(33) 20.9(6)
C(14) Fe(1) C(36) C(35) 105.7(3)
C(14) Fe(1) C(36) C(37) -136.3(4)
C(14) Fe(1) C(36) C(41) -8.5(7)
C(36) Fe(1) C(14) N(1) -115.6(2)
C(36) Fe(1) C(14) N(2) 74.1(3)
C(14) Fe(1) C(37) C(25) 177.9(2)
C(14) Fe(1) C(37) C(28) 67.9(4)
C(14) Fe(1) C(37) C(29) 56(2)
C(14) Fe(1) C(37) C(34) -34.7(7)
C(14) Fe(1) C(37) C(36) 56.2(4)
C(14) Fe(1) C(37) C(42) -61.1(6)
C(37) Fe(1) C(14) N(1) -146.1(2)
C(37) Fe(1) C(14) N(2) 43.7(3)
C(25) Fe(1) C(26) C(27) 122.7(4)
C(25) Fe(1) C(26) C(31) -112.3(5)
C(25) Fe(1) C(26) C(35) 109.3(4)
C(25) Fe(1) C(26) C(39) -130.5(5)
C(26) Fe(1) C(25) C(29) -111.6(4)
C(26) Fe(1) C(25) C(30) 128.8(6)
C(26) Fe(1) C(25) C(37) -123.3(4)
C(26) Fe(1) C(25) C(38) 109.8(5)
C(25) Fe(1) C(27) C(26) -35.9(2)
C(25) Fe(1) C(27) C(28) 82.4(3)
C(25) Fe(1) C(27) C(32) -159.4(7)
C(25) Fe(1) C(27) C(35) 91.7(12)
C(25) Fe(1) C(27) C(36) 74.4(3)
C(25) Fe(1) C(27) C(40) 171.2(7)
C(27) Fe(1) C(25) C(26) 32.8(2)
C(27) Fe(1) C(25) C(29) -78.8(4)
C(27) Fe(1) C(25) C(30) 161.5(6)
C(27) Fe(1) C(25) C(37) -90.5(4)
C(27) Fe(1) C(25) C(38) 142.6(5)
C(25) Fe(1) C(28) C(27) -78.7(3)
C(25) Fe(1) C(28) C(29) 39.7(4)
C(25) Fe(1) C(28) C(33) 155.0(8)
C(25) Fe(1) C(28) C(35) -82.9(5)
C(25) Fe(1) C(28) C(36) 71.7(11)
C(25) Fe(1) C(28) C(37) 36.7(3)
C(25) Fe(1) C(28) C(41) 128.0(6)
C(28) Fe(1) C(25) C(26) 74.7(2)
C(28) Fe(1) C(25) C(29) -36.8(4)
C(28) Fe(1) C(25) C(30) -156.5(6)
C(28) Fe(1) C(25) C(37) -48.5(4)
C(28) Fe(1) C(25) C(38) -175.5(5)
C(25) Fe(1) C(29) C(28) -117.0(6)
C(25) Fe(1) C(29) C(34) 115.0(8)
C(25) Fe(1) C(29) C(36) -131.0(8)
C(25) Fe(1) C(29) C(37) 49.1(19)
C(25) Fe(1) C(29) C(42) 94.7(6)
C(29) Fe(1) C(25) C(26) 111.6(4)
C(29) Fe(1) C(25) C(30) -119.7(7)
C(29) Fe(1) C(25) C(37) -11.7(5)
C(29) Fe(1) C(25) C(38) -138.6(6)
C(25) Fe(1) C(35) C(26) -40.8(2)
C(25) Fe(1) C(35) C(27) -82.7(11)
C(25) Fe(1) C(35) C(28) 84.5(5)
C(25) Fe(1) C(35) C(32) -130.9(6)
C(25) Fe(1) C(35) C(36) 76.0(3)
C(25) Fe(1) C(35) C(40) -154.6(7)
C(35) Fe(1) C(25) C(26) 45.6(3)
C(35) Fe(1) C(25) C(29) -66.0(4)
C(35) Fe(1) C(25) C(30) 174.4(6)
C(35) Fe(1) C(25) C(37) -77.7(4)
C(35) Fe(1) C(25) C(38) 155.4(6)
C(25) Fe(1) C(36) C(27) -78.6(2)
C(25) Fe(1) C(36) C(28) -102.3(12)
C(25) Fe(1) C(36) C(29) 33.8(6)
C(25) Fe(1) C(36) C(33) -169.0(7)
C(25) Fe(1) C(36) C(35) -84.2(3)
C(25) Fe(1) C(36) C(37) 33.8(3)
C(25) Fe(1) C(36) C(41) 161.6(7)
C(36) Fe(1) C(25) C(26) 87.9(2)
C(36) Fe(1) C(25) C(29) -23.6(4)
C(36) Fe(1) C(25) C(30) -143.3(6)
C(36) Fe(1) C(25) C(37) -35.3(4)
C(36) Fe(1) C(25) C(38) -162.3(5)
C(25) Fe(1) C(37) C(28) -110.0(5)
C(25) Fe(1) C(37) C(29) -122(2)
C(25) Fe(1) C(37) C(34) 147.4(8)
C(25) Fe(1) C(37) C(36) -121.7(5)
C(25) Fe(1) C(37) C(42) 121.0(7)
C(37) Fe(1) C(25) C(26) 123.3(4)
C(37) Fe(1) C(25) C(29) 11.7(5)
C(37) Fe(1) C(25) C(30) -108.0(7)
C(37) Fe(1) C(25) C(38) -126.9(6)
C(26) Fe(1) C(27) C(28) 118.3(5)
C(26) Fe(1) C(27) C(32) -123.5(8)
C(26) Fe(1) C(27) C(35) 127.6(13)
C(26) Fe(1) C(27) C(36) 110.3(4)
C(26) Fe(1) C(27) C(40) -152.9(8)
C(27) Fe(1) C(26) C(25) -122.7(4)
C(27) Fe(1) C(26) C(31) 125.0(6)
C(27) Fe(1) C(26) C(35) -13.5(4)
C(27) Fe(1) C(26) C(39) 106.8(6)
C(26) Fe(1) C(28) C(27) -35.3(3)
C(26) Fe(1) C(28) C(29) 83.0(4)
C(26) Fe(1) C(28) C(33) -161.6(8)
C(26) Fe(1) C(28) C(35) -39.5(5)
C(26) Fe(1) C(28) C(36) 115.1(12)
C(26) Fe(1) C(28) C(37) 80.1(3)
C(26) Fe(1) C(28) C(41) 171.4(6)
C(28) Fe(1) C(26) C(25) -84.9(2)
C(28) Fe(1) C(26) C(27) 37.8(4)
C(28) Fe(1) C(26) C(31) 162.8(5)
C(28) Fe(1) C(26) C(35) 24.4(4)
C(28) Fe(1) C(26) C(39) 144.6(6)
C(26) Fe(1) C(29) C(25) 40.5(2)
C(26) Fe(1) C(29) C(28) -76.6(4)
C(26) Fe(1) C(29) C(34) 155.4(8)
C(26) Fe(1) C(29) C(36) -90.5(6)
C(26) Fe(1) C(29) C(37) 90(2)
C(26) Fe(1) C(29) C(42) 135.2(6)
C(29) Fe(1) C(26) C(25) -42.4(3)
C(29) Fe(1) C(26) C(27) 80.3(4)
C(29) Fe(1) C(26) C(31) -154.7(5)
C(29) Fe(1) C(26) C(35) 66.9(4)
C(29) Fe(1) C(26) C(39) -172.9(6)
C(26) Fe(1) C(35) C(27) -42.0(11)
C(26) Fe(1) C(35) C(28) 125.3(6)
C(26) Fe(1) C(35) C(32) -90.2(6)
C(26) Fe(1) C(35) C(36) 116.7(5)
C(26) Fe(1) C(35) C(40) -113.8(8)
C(35) Fe(1) C(26) C(25) -109.3(4)
C(35) Fe(1) C(26) C(27) 13.5(4)
C(35) Fe(1) C(26) C(31) 138.5(6)
C(35) Fe(1) C(26) C(39) 120.2(6)
C(26) Fe(1) C(36) C(27) -36.0(2)
C(26) Fe(1) C(36) C(28) -59.6(11)
C(26) Fe(1) C(36) C(29) 76.5(6)
C(26) Fe(1) C(36) C(33) -126.3(6)
C(26) Fe(1) C(36) C(35) -41.5(3)
C(26) Fe(1) C(36) C(37) 76.5(4)
C(26) Fe(1) C(36) C(41) -155.7(7)
C(36) Fe(1) C(26) C(25) -72.9(2)
C(36) Fe(1) C(26) C(27) 49.8(4)
C(36) Fe(1) C(26) C(31) 174.8(5)
C(36) Fe(1) C(26) C(35) 36.4(4)
C(36) Fe(1) C(26) C(39) 156.6(5)
C(26) Fe(1) C(37) C(25) 35.6(2)
C(26) Fe(1) C(37) C(28) -74.4(3)
C(26) Fe(1) C(37) C(29) -86(2)
C(26) Fe(1) C(37) C(34) -177.0(7)
C(26) Fe(1) C(37) C(36) -86.1(4)
C(26) Fe(1) C(37) C(42) 156.6(6)
C(37) Fe(1) C(26) C(25) -32.5(2)
C(37) Fe(1) C(26) C(27) 90.3(4)
C(37) Fe(1) C(26) C(31) -144.7(5)
C(37) Fe(1) C(26) C(35) 76.8(4)
C(37) Fe(1) C(26) C(39) -163.0(5)
C(27) Fe(1) C(28) C(29) 118.4(6)
C(27) Fe(1) C(28) C(33) -126.2(8)
C(27) Fe(1) C(28) C(35) -4.2(5)
C(27) Fe(1) C(28) C(36) 150.5(13)
C(27) Fe(1) C(28) C(37) 115.4(5)
C(27) Fe(1) C(28) C(41) -153.3(7)
C(28) Fe(1) C(27) C(26) -118.3(5)
C(28) Fe(1) C(27) C(32) 118.2(7)
C(28) Fe(1) C(27) C(35) 9.2(11)
C(28) Fe(1) C(27) C(36) -8.0(3)
C(28) Fe(1) C(27) C(40) 88.8(7)
C(27) Fe(1) C(29) C(25) 80.0(3)
C(27) Fe(1) C(29) C(28) -37.0(4)
C(27) Fe(1) C(29) C(34) -165.0(8)
C(27) Fe(1) C(29) C(36) -51.0(6)
C(27) Fe(1) C(29) C(37) 129(2)
C(27) Fe(1) C(29) C(42) 174.7(6)
C(29) Fe(1) C(27) C(26) -81.4(4)
C(29) Fe(1) C(27) C(28) 36.9(4)
C(29) Fe(1) C(27) C(32) 155.1(7)
C(29) Fe(1) C(27) C(35) 46.2(12)
C(29) Fe(1) C(27) C(36) 28.9(3)
C(29) Fe(1) C(27) C(40) 125.7(7)
C(27) Fe(1) C(35) C(26) 42.0(11)
C(27) Fe(1) C(35) C(28) 167.2(15)
C(27) Fe(1) C(35) C(32) -48.2(11)
C(27) Fe(1) C(35) C(36) 158.7(14)
C(27) Fe(1) C(35) C(40) -71.8(13)
C(35) Fe(1) C(27) C(26) -127.6(13)
C(35) Fe(1) C(27) C(28) -9.2(11)
C(35) Fe(1) C(27) C(32) 109.0(14)
C(35) Fe(1) C(27) C(36) -17.2(11)
C(35) Fe(1) C(27) C(40) 79.6(13)
C(27) Fe(1) C(36) C(28) -23.7(11)
C(27) Fe(1) C(36) C(29) 112.5(7)
C(27) Fe(1) C(36) C(33) -90.4(7)
C(27) Fe(1) C(36) C(35) -5.6(3)
C(27) Fe(1) C(36) C(37) 112.5(5)
C(27) Fe(1) C(36) C(41) -119.7(8)
C(36) Fe(1) C(27) C(26) -110.3(4)
C(36) Fe(1) C(27) C(28) 8.0(3)
C(36) Fe(1) C(27) C(32) 126.2(7)
C(36) Fe(1) C(27) C(35) 17.2(11)
C(36) Fe(1) C(27) C(40) 96.8(7)
C(27) Fe(1) C(37) C(25) 73.7(3)
C(27) Fe(1) C(37) C(28) -36.2(3)
C(27) Fe(1) C(37) C(29) -48(2)
C(27) Fe(1) C(37) C(34) -138.8(7)
C(27) Fe(1) C(37) C(36) -48.0(4)
C(27) Fe(1) C(37) C(42) -165.3(6)
C(37) Fe(1) C(27) C(26) -74.0(3)
C(37) Fe(1) C(27) C(28) 44.3(4)
C(37) Fe(1) C(27) C(32) 162.5(7)
C(37) Fe(1) C(27) C(35) 53.5(12)
C(37) Fe(1) C(27) C(36) 36.3(3)
C(37) Fe(1) C(27) C(40) 133.1(7)
C(28) Fe(1) C(29) C(25) 117.0(6)
C(28) Fe(1) C(29) C(34) -128.0(9)
C(28) Fe(1) C(29) C(36) -13.9(5)
C(28) Fe(1) C(29) C(37) 166(2)
C(28) Fe(1) C(29) C(42) -148.3(8)
C(29) Fe(1) C(28) C(27) -118.4(6)
C(29) Fe(1) C(28) C(33) 115.4(9)
C(29) Fe(1) C(28) C(35) -122.5(7)
C(29) Fe(1) C(28) C(36) 32.1(11)
C(29) Fe(1) C(28) C(37) -3.0(4)
C(29) Fe(1) C(28) C(41) 88.4(7)
C(28) Fe(1) C(35) C(26) -125.3(6)
C(28) Fe(1) C(35) C(27) -167.2(15)
C(28) Fe(1) C(35) C(32) 144.6(8)
C(28) Fe(1) C(35) C(36) -8.5(5)
C(28) Fe(1) C(35) C(40) 120.9(9)
C(35) Fe(1) C(28) C(27) 4.2(5)
C(35) Fe(1) C(28) C(29) 122.5(7)
C(35) Fe(1) C(28) C(33) -122.1(10)
C(35) Fe(1) C(28) C(36) 154.6(15)
C(35) Fe(1) C(28) C(37) 119.6(6)
C(35) Fe(1) C(28) C(41) -149.1(9)
C(28) Fe(1) C(36) C(27) 23.7(11)
C(28) Fe(1) C(36) C(29) 136.1(14)
C(28) Fe(1) C(36) C(33) -66.7(12)
C(28) Fe(1) C(36) C(35) 18.1(10)
C(28) Fe(1) C(36) C(37) 136.2(13)
C(28) Fe(1) C(36) C(41) -96.0(14)
C(36) Fe(1) C(28) C(27) -150.5(13)
C(36) Fe(1) C(28) C(29) -32.1(11)
C(36) Fe(1) C(28) C(33) 83.3(13)
C(36) Fe(1) C(28) C(35) -154.6(15)
C(36) Fe(1) C(28) C(37) -35.0(11)
C(36) Fe(1) C(28) C(41) 56.3(11)
C(28) Fe(1) C(37) C(25) 110.0(5)
C(28) Fe(1) C(37) C(29) -12(2)
C(28) Fe(1) C(37) C(34) -102.6(7)
C(28) Fe(1) C(37) C(36) -11.7(4)
C(28) Fe(1) C(37) C(42) -129.0(7)
C(37) Fe(1) C(28) C(27) -115.4(5)
C(37) Fe(1) C(28) C(29) 3.0(4)
C(37) Fe(1) C(28) C(33) 118.3(8)
C(37) Fe(1) C(28) C(35) -119.6(6)
C(37) Fe(1) C(28) C(36) 35.0(11)
C(37) Fe(1) C(28) C(41) 91.3(6)
C(29) Fe(1) C(35) C(26) -86.7(4)
C(29) Fe(1) C(35) C(27) -128.7(12)
C(29) Fe(1) C(35) C(28) 38.5(5)
C(29) Fe(1) C(35) C(32) -176.9(7)
C(29) Fe(1) C(35) C(36) 30.0(4)
C(29) Fe(1) C(35) C(40) 159.5(8)
C(35) Fe(1) C(29) C(25) 90.1(4)
C(35) Fe(1) C(29) C(28) -26.9(4)
C(35) Fe(1) C(29) C(34) -154.9(8)
C(35) Fe(1) C(29) C(36) -40.9(6)
C(35) Fe(1) C(29) C(37) 139(2)
C(35) Fe(1) C(29) C(42) -175.2(7)
C(29) Fe(1) C(36) C(27) -112.5(7)
C(29) Fe(1) C(36) C(28) -136.1(14)
C(29) Fe(1) C(36) C(33) 157.1(10)
C(29) Fe(1) C(36) C(35) -118.0(7)
C(29) Fe(1) C(36) C(37) 0.0(6)
C(29) Fe(1) C(36) C(41) 127.8(10)
C(36) Fe(1) C(29) C(25) 131.0(8)
C(36) Fe(1) C(29) C(28) 13.9(5)
C(36) Fe(1) C(29) C(34) -114.1(10)
C(36) Fe(1) C(29) C(37) -180(2)
C(36) Fe(1) C(29) C(42) -134.3(10)
C(29) Fe(1) C(37) C(25) 122(2)
C(29) Fe(1) C(37) C(28) 12(2)
C(29) Fe(1) C(37) C(34) -91(2)
C(29) Fe(1) C(37) C(36) -0.0(19)
C(29) Fe(1) C(37) C(42) -117(2)
C(37) Fe(1) C(29) C(25) -49.1(19)
C(37) Fe(1) C(29) C(28) -166(2)
C(37) Fe(1) C(29) C(34) 66(2)
C(37) Fe(1) C(29) C(36) 180(2)
C(37) Fe(1) C(29) C(42) 45.6(18)
C(35) Fe(1) C(36) C(27) 5.6(3)
C(35) Fe(1) C(36) C(28) -18.1(10)
C(35) Fe(1) C(36) C(29) 118.0(7)
C(35) Fe(1) C(36) C(33) -84.8(7)
C(35) Fe(1) C(36) C(37) 118.1(5)
C(35) Fe(1) C(36) C(41) -114.1(8)
C(36) Fe(1) C(35) C(26) -116.7(5)
C(36) Fe(1) C(35) C(27) -158.7(14)
C(36) Fe(1) C(35) C(28) 8.5(5)
C(36) Fe(1) C(35) C(32) 153.1(7)
C(36) Fe(1) C(35) C(40) 129.5(8)
C(35) Fe(1) C(37) C(25) 84.2(4)
C(35) Fe(1) C(37) C(28) -25.8(3)
C(35) Fe(1) C(37) C(29) -37(2)
C(35) Fe(1) C(37) C(34) -128.3(7)
C(35) Fe(1) C(37) C(36) -37.5(4)
C(35) Fe(1) C(37) C(42) -154.8(7)
C(37) Fe(1) C(35) C(26) -80.2(3)
C(37) Fe(1) C(35) C(27) -122.1(12)
C(37) Fe(1) C(35) C(28) 45.1(5)
C(37) Fe(1) C(35) C(32) -170.4(6)
C(37) Fe(1) C(35) C(36) 36.6(4)
C(37) Fe(1) C(35) C(40) 166.0(8)
C(36) Fe(1) C(37) C(25) 121.7(5)
C(36) Fe(1) C(37) C(28) 11.7(4)
C(36) Fe(1) C(37) C(29) 0.0(19)
C(36) Fe(1) C(37) C(34) -90.9(7)
C(36) Fe(1) C(37) C(42) -117.3(8)
C(37) Fe(1) C(36) C(27) -112.5(5)
C(37) Fe(1) C(36) C(28) -136.2(13)
C(37) Fe(1) C(36) C(29) -0.0(6)
C(37) Fe(1) C(36) C(33) 157.1(9)
C(37) Fe(1) C(36) C(35) -118.1(5)
C(37) Fe(1) C(36) C(41) 127.8(9)
C(1) S(1) C(7) C(6) 176.5(4)
C(1) S(1) C(7) C(8) -1.0(3)
C(1) S(1) C(7) C(9) -18(2)
C(1) S(1) C(7) C(10) 178.6(5)
C(7) S(1) C(1) Fe(1) -175.1(2)
C(7) S(1) C(1) S(2) 2.1(2)
C(7) S(1) C(1) C(2) 4.4(4)
C(7) S(1) C(1) C(9) 17(2)
C(1) S(1) C(9) C(7) 156(3)
C(9) S(1) C(1) Fe(1) 168(2)
C(9) S(1) C(1) S(2) -15(2)
C(9) S(1) C(1) C(2) -13(2)
C(7) S(1) C(9) C(1) -156(3)
C(9) S(1) C(7) C(6) -166(2)
C(9) S(1) C(7) C(8) 17(2)
C(9) S(1) C(7) C(10) -164(2)
C(1) S(2) C(2) C(8) -164(2)
C(2) S(2) C(1) Fe(1) -170.8(19)
C(2) S(2) C(1) S(1) 12.0(19)
C(2) S(2) C(1) C(9) 9.6(19)
C(1) S(2) C(8) C(2) 8.2(11)
C(1) S(2) C(8) C(3) -178.6(5)
C(1) S(2) C(8) C(7) 1.6(3)
C(1) S(2) C(8) C(13) -176.7(4)
C(8) S(2) C(1) Fe(1) 174.9(2)
C(8) S(2) C(1) S(1) -2.3(2)
C(8) S(2) C(1) C(2) -14.2(19)
C(8) S(2) C(1) C(9) -4.7(4)
C(2) S(2) C(8) C(3) 173.2(12)
C(2) S(2) C(8) C(7) -6.6(11)
C(2) S(2) C(8) C(13) 175.1(12)
C(8) S(2) C(2) C(1) 164(2)
C(14) N(1) C(15) C(16) -1.3(2)
C(14) N(1) C(15) C(20) -179.4(2)
C(15) N(1) C(14) Fe(1) -171.13(18)
C(15) N(1) C(14) N(2) 1.1(2)
C(14) N(1) C(17) C(18) 123.7(2)
C(14) N(1) C(17) C(19) -108.8(2)
C(17) N(1) C(14) Fe(1) 9.0(3)
C(17) N(1) C(14) N(2) -178.8(2)
C(15) N(1) C(17) C(18) -56.1(3)
C(15) N(1) C(17) C(19) 71.4(3)
C(17) N(1) C(15) C(16) 178.5(2)
C(17) N(1) C(15) C(20) 0.4(4)
C(14) N(2) C(16) C(15) -0.4(2)
C(14) N(2) C(16) C(21) 178.6(2)
C(16) N(2) C(14) Fe(1) 171.41(18)
C(16) N(2) C(14) N(1) -0.4(2)
C(14) N(2) C(22) C(23) -118.9(3)
C(14) N(2) C(22) C(24) 113.4(3)
C(22) N(2) C(14) Fe(1) -10.1(3)
C(22) N(2) C(14) N(1) 178.1(2)
C(16) N(2) C(22) C(23) 59.3(3)
C(16) N(2) C(22) C(24) -68.3(3)
C(22) N(2) C(16) C(15) -178.8(2)
C(22) N(2) C(16) C(21) 0.2(4)
Fe(1) C(1) C(2) S(2) 11(2)
Fe(1) C(1) C(2) C(8) 171.9(4)
Fe(1) C(1) C(9) S(1) -14(2)
Fe(1) C(1) C(9) C(7) -173.1(2)
S(1) C(1) C(2) S(2) -168.9(18)
S(1) C(1) C(2) C(8) -7.5(8)
S(1) C(1) C(9) C(7) -159(2)
S(2) C(1) C(2) C(8) 161(2)
S(2) C(1) C(9) S(1) 166(2)
S(2) C(1) C(9) C(7) 6.5(6)
C(2) C(1) C(9) S(1) 168(2)
C(2) C(1) C(9) C(7) 8.3(6)
C(9) C(1) C(2) S(2) -170.8(18)
C(9) C(1) C(2) C(8) -9.5(8)
S(2) C(2) C(8) C(3) -9.4(17)
S(2) C(2) C(8) C(7) 174.1(10)
S(2) C(2) C(8) C(13) -5.9(15)
C(1) C(2) C(8) S(2) -167.4(17)
C(1) C(2) C(8) C(3) -176.8(8)
C(1) C(2) C(8) C(7) 6.7(8)
C(1) C(2) C(8) C(13) -173.3(7)
C(4) C(3) C(8) S(2) 179.6(5)
C(4) C(3) C(8) C(2) -176.9(8)
C(4) C(3) C(8) C(7) -0.6(10)
C(4) C(3) C(8) C(13) 173(2)
C(8) C(3) C(4) C(5) -1.1(12)
C(8) C(3) C(4) C(11) -3.1(15)
C(8) C(3) C(4) C(12) -165.3(18)
C(8) C(3) C(4) C(13) -152(8)
C(4) C(3) C(12) C(11) -10.0(12)
C(4) C(3) C(12) C(13) -174(3)
C(12) C(3) C(4) C(5) 164(2)
C(12) C(3) C(4) C(11) 162(2)
C(12) C(3) C(4) C(13) 13(8)
C(4) C(3) C(13) C(8) -155(7)
C(4) C(3) C(13) C(12) 8(4)
C(13) C(3) C(4) C(5) 151(8)
C(13) C(3) C(4) C(11) 149(8)
C(13) C(3) C(4) C(12) -13(8)
C(8) C(3) C(12) C(4) 19(2)
C(8) C(3) C(12) C(11) 9.3(18)
C(8) C(3) C(12) C(13) -155(5)
C(12) C(3) C(8) S(2) 172.5(11)
C(12) C(3) C(8) C(2) 176.1(11)
C(12) C(3) C(8) C(7) -7.6(16)
C(12) C(3) C(8) C(13) 166(3)
C(8) C(3) C(13) C(4) 155(7)
C(8) C(3) C(13) C(12) 163(3)
C(13) C(3) C(8) S(2) 7(2)
C(13) C(3) C(8) C(2) 10(2)
C(13) C(3) C(8) C(7) -173.6(19)
C(12) C(3) C(13) C(4) -8(4)
C(12) C(3) C(13) C(8) -163(3)
C(13) C(3) C(12) C(4) 174(3)
C(13) C(3) C(12) C(11) 164(3)
C(3) C(4) C(5) C(6) 1.1(12)
C(3) C(4) C(5) C(10) 3.7(12)
C(3) C(4) C(5) C(11) -162(6)
C(3) C(4) C(11) C(5) 19(7)
C(3) C(4) C(11) C(6) 4.6(17)
C(3) C(4) C(11) C(10) 6.8(17)
C(3) C(4) C(11) C(12) -37(4)
C(3) C(4) C(12) C(11) 49(5)
C(3) C(4) C(12) C(13) 1.1(7)
C(3) C(4) C(13) C(8) 25(8)
C(3) C(4) C(13) C(12) -166(9)
C(5) C(4) C(11) C(6) -15(5)
C(5) C(4) C(11) C(10) -13(5)
C(5) C(4) C(11) C(12) -57(9)
C(11) C(4) C(5) C(6) 163(6)
C(11) C(4) C(5) C(10) 165(6)
C(5) C(4) C(12) C(3) -38(4)
C(5) C(4) C(12) C(11) 11(2)
C(5) C(4) C(12) C(13) -37(4)
C(12) C(4) C(5) C(6) 29(4)
C(12) C(4) C(5) C(10) 31(4)
C(12) C(4) C(5) C(11) -134(7)
C(5) C(4) C(13) C(3) -30(8)
C(5) C(4) C(13) C(8) -4.4(10)
C(5) C(4) C(13) C(12) 164(2)
C(13) C(4) C(5) C(6) 2.9(12)
C(13) C(4) C(5) C(10) 5.5(12)
C(13) C(4) C(5) C(11) -160(6)
C(11) C(4) C(12) C(3) -49(5)
C(11) C(4) C(12) C(13) -48(5)
C(12) C(4) C(11) C(5) 57(9)
C(12) C(4) C(11) C(6) 42(5)
C(12) C(4) C(11) C(10) 44(5)
C(11) C(4) C(13) C(3) -32(8)
C(11) C(4) C(13) C(8) -6.6(13)
C(11) C(4) C(13) C(12) 162(2)
C(13) C(4) C(11) C(5) 21(7)
C(13) C(4) C(11) C(6) 6.6(17)
C(13) C(4) C(11) C(10) 8.9(16)
C(13) C(4) C(11) C(12) -35(4)
C(12) C(4) C(13) C(3) 166(9)
C(12) C(4) C(13) C(8) -168.4(19)
C(13) C(4) C(12) C(3) -1.1(7)
C(13) C(4) C(12) C(11) 48(5)
C(4) C(5) C(6) C(7) 0.6(11)
C(4) C(5) C(6) C(10) 14(3)
C(4) C(5) C(6) C(11) -3.5(13)
C(4) C(5) C(10) C(6) -167(3)
C(4) C(5) C(10) C(7) -5.6(15)
C(4) C(5) C(10) C(11) -2.6(12)
C(4) C(5) C(11) C(6) 19(7)
C(4) C(5) C(11) C(10) 16(7)
C(4) C(5) C(11) C(12) 18(3)
C(6) C(5) C(10) C(7) 162(4)
C(6) C(5) C(10) C(11) 165(3)
C(10) C(5) C(6) C(7) -13(3)
C(10) C(5) C(6) C(11) -17(3)
C(6) C(5) C(11) C(4) -19(7)
C(6) C(5) C(11) C(10) -3.5(7)
C(6) C(5) C(11) C(12) -1(4)
C(11) C(5) C(6) C(7) 4(2)
C(11) C(5) C(6) C(10) 17(3)
C(10) C(5) C(11) C(4) -16(7)
C(10) C(5) C(11) C(6) 3.5(7)
C(10) C(5) C(11) C(12) 3(5)
C(11) C(5) C(10) C(6) -165(3)
C(11) C(5) C(10) C(7) -3(2)
C(5) C(6) C(7) S(1) -179.8(4)
C(5) C(6) C(7) C(8) -2.7(9)
C(5) C(6) C(7) C(9) 177.6(6)
C(5) C(6) C(7) C(10) 5.9(14)
C(5) C(6) C(10) C(7) -168(2)
C(5) C(6) C(10) C(11) -14(3)
C(5) C(6) C(11) C(4) 174(2)
C(5) C(6) C(11) C(10) 149(6)
C(5) C(6) C(11) C(12) 179.7(16)
C(7) C(6) C(10) C(5) 168(2)
C(7) C(6) C(10) C(11) 154(5)
C(10) C(6) C(7) S(1) 174.2(16)
C(10) C(6) C(7) C(8) -8.7(19)
C(10) C(6) C(7) C(9) 171.7(16)
C(7) C(6) C(11) C(4) -2.2(13)
C(7) C(6) C(11) C(5) -176.2(18)
C(7) C(6) C(11) C(10) -27(5)
C(7) C(6) C(11) C(12) 3.5(9)
C(11) C(6) C(7) S(1) -178.9(3)
C(11) C(6) C(7) C(8) -1.8(7)
C(11) C(6) C(7) C(9) 178.6(5)
C(11) C(6) C(7) C(10) 6.9(15)
C(10) C(6) C(11) C(4) 24(6)
C(10) C(6) C(11) C(5) -149(6)
C(10) C(6) C(11) C(12) 30(6)
C(11) C(6) C(10) C(5) 14(3)
C(11) C(6) C(10) C(7) -154(5)
S(1) C(7) C(8) S(2) -0.4(4)
S(1) C(7) C(8) C(2) -2.4(4)
S(1) C(7) C(8) C(3) 179.8(3)
S(1) C(7) C(8) C(13) 177.6(5)
S(1) C(7) C(9) C(1) 159(2)
S(1) C(7) C(10) C(5) -175.8(10)
S(1) C(7) C(10) C(6) -6.9(19)
S(1) C(7) C(10) C(11) -176.9(5)
C(6) C(7) C(8) S(2) -177.5(5)
C(6) C(7) C(8) C(2) -179.5(6)
C(6) C(7) C(8) C(3) 2.7(7)
C(6) C(7) C(8) C(13) 0.5(8)
C(6) C(7) C(9) S(1) 15(2)
C(6) C(7) C(9) C(1) 174.2(5)
C(6) C(7) C(10) C(5) -169(2)
C(6) C(7) C(10) C(11) -170(2)
C(8) C(7) C(9) S(1) -164(2)
C(8) C(7) C(9) C(1) -5.5(6)
C(9) C(7) C(8) S(2) 2.2(5)
C(9) C(7) C(8) C(2) 0.2(5)
C(9) C(7) C(8) C(3) -177.6(5)
C(9) C(7) C(8) C(13) -179.8(6)
C(8) C(7) C(10) C(5) 3.8(13)
C(8) C(7) C(10) C(6) 172.6(16)
C(8) C(7) C(10) C(11) 2.7(8)
C(10) C(7) C(8) S(2) 180.0(3)
C(10) C(7) C(8) C(2) 178.0(5)
C(10) C(7) C(8) C(3) 0.1(4)
C(10) C(7) C(8) C(13) -2.1(7)
C(9) C(7) C(10) C(5) -179.5(10)
C(9) C(7) C(10) C(6) -11(2)
C(9) C(7) C(10) C(11) 179.4(7)
C(10) C(7) C(9) S(1) 19(2)
C(10) C(7) C(9) C(1) 177.7(5)
S(2) C(8) C(13) C(3) -174.4(18)
S(2) C(8) C(13) C(4) -179.2(3)
S(2) C(8) C(13) C(12) 177.9(6)
C(2) C(8) C(13) C(3) -172.5(18)
C(2) C(8) C(13) C(4) -177.3(5)
C(2) C(8) C(13) C(12) 179.8(4)
C(3) C(8) C(13) C(4) -4.8(17)
C(3) C(8) C(13) C(12) -7.7(16)
C(7) C(8) C(13) C(3) 8(2)
C(7) C(8) C(13) C(4) 2.7(8)
C(7) C(8) C(13) C(12) -0.2(9)
C(5) C(10) C(11) C(4) 175(2)
C(5) C(10) C(11) C(6) -28(6)
C(5) C(10) C(11) C(12) -179.0(19)
C(6) C(10) C(11) C(4) -157(6)
C(6) C(10) C(11) C(5) 28(6)
C(6) C(10) C(11) C(12) -151(6)
C(7) C(10) C(11) C(4) -7.0(14)
C(7) C(10) C(11) C(5) 177.8(17)
C(7) C(10) C(11) C(6) 150(6)
C(7) C(10) C(11) C(12) -1.2(11)
C(4) C(11) C(12) C(3) 135(5)
C(4) C(11) C(12) C(13) 138(5)
C(5) C(11) C(12) C(3) -6(4)
C(5) C(11) C(12) C(4) -141(6)
C(5) C(11) C(12) C(13) -3(4)
C(6) C(11) C(12) C(3) -6.6(12)
C(6) C(11) C(12) C(4) -142(4)
C(6) C(11) C(12) C(13) -3.9(11)
C(10) C(11) C(12) C(3) -4.0(12)
C(10) C(11) C(12) C(4) -139(5)
C(10) C(11) C(12) C(13) -1.3(12)
C(3) C(12) C(13) C(4) 7(4)
C(3) C(12) C(13) C(8) 19(3)
C(4) C(12) C(13) C(3) -7(4)
C(4) C(12) C(13) C(8) 13(2)
C(11) C(12) C(13) C(3) -17(4)
C(11) C(12) C(13) C(4) -10.6(14)
C(11) C(12) C(13) C(8) 2.0(12)
N(1) C(15) C(16) N(2) 1.0(2)
N(1) C(15) C(16) C(21) -178.0(2)
C(20) C(15) C(16) N(2) 179.0(2)
C(20) C(15) C(16) C(21) 0.0(3)
Fe(1) C(25) C(26) C(27) -62.2(3)
Fe(1) C(25) C(26) C(31) 121.8(3)
Fe(1) C(25) C(26) C(35) -63.3(2)
Fe(1) C(25) C(26) C(39) 124.3(5)
Fe(1) C(25) C(29) C(28) 60.3(4)
Fe(1) C(25) C(29) C(34) -120.1(7)
Fe(1) C(25) C(29) C(36) 58.2(7)
Fe(1) C(25) C(29) C(37) -112.3(18)
Fe(1) C(25) C(29) C(42) -117.5(4)
Fe(1) C(25) C(30) C(38) -95.9(16)
Fe(1) C(25) C(37) C(28) 58.6(3)
Fe(1) C(25) C(37) C(29) 64.4(18)
Fe(1) C(25) C(37) C(34) -128.7(11)
Fe(1) C(25) C(37) C(36) 57.8(4)
Fe(1) C(25) C(37) C(42) -122.8(6)
Fe(1) C(25) C(38) C(30) 96.0(16)
C(26) C(25) C(29) Fe(1) -63.2(2)
C(26) C(25) C(29) C(28) -2.8(5)
C(26) C(25) C(29) C(34) 176.7(6)
C(26) C(25) C(29) C(36) -5.0(8)
C(26) C(25) C(29) C(37) -175.5(18)
C(26) C(25) C(29) C(42) 179.3(3)
C(29) C(25) C(26) Fe(1) 64.0(3)
C(29) C(25) C(26) C(27) 1.8(5)
C(29) C(25) C(26) C(31) -174.2(4)
C(29) C(25) C(26) C(35) 0.7(4)
C(29) C(25) C(26) C(39) -171.6(6)
C(26) C(25) C(30) C(38) 1.5(18)
C(30) C(25) C(26) Fe(1) -124.3(5)
C(30) C(25) C(26) C(27) 173.5(5)
C(30) C(25) C(26) C(31) -2.5(6)
C(30) C(25) C(26) C(35) 172.4(5)
C(30) C(25) C(26) C(39) 0.1(6)
C(26) C(25) C(37) Fe(1) -59.5(2)
C(26) C(25) C(37) C(28) -0.9(4)
C(26) C(25) C(37) C(29) 4.9(19)
C(26) C(25) C(37) C(34) 171.8(9)
C(26) C(25) C(37) C(36) -1.7(6)
C(26) C(25) C(37) C(42) 177.7(4)
C(37) C(25) C(26) Fe(1) 63.0(3)
C(37) C(25) C(26) C(27) 0.8(5)
C(37) C(25) C(26) C(31) -175.2(4)
C(37) C(25) C(26) C(35) -0.4(4)
C(37) C(25) C(26) C(39) -172.7(6)
C(26) C(25) C(38) C(30) -178.8(15)
C(38) C(25) C(26) Fe(1) -123.8(3)
C(38) C(25) C(26) C(27) 174.0(4)
C(38) C(25) C(26) C(31) -2.0(5)
C(38) C(25) C(26) C(35) 172.8(4)
C(38) C(25) C(26) C(39) 0.5(7)
C(29) C(25) C(30) C(38) 171.6(14)
C(30) C(25) C(29) Fe(1) 124.3(4)
C(30) C(25) C(29) C(28) -175.4(5)
C(30) C(25) C(29) C(34) 4.2(9)
C(30) C(25) C(29) C(36) -177.5(7)
C(30) C(25) C(29) C(37) 12(2)
C(30) C(25) C(29) C(42) 6.7(7)
C(29) C(25) C(37) Fe(1) -64.4(18)
C(29) C(25) C(37) C(28) -5.8(17)
C(29) C(25) C(37) C(34) 167(2)
C(29) C(25) C(37) C(36) -6.5(16)
C(29) C(25) C(37) C(42) 173(2)
C(37) C(25) C(29) Fe(1) 112.3(18)
C(37) C(25) C(29) C(28) 173(2)
C(37) C(25) C(29) C(34) -7.8(15)
C(37) C(25) C(29) C(36) 170(2)
C(37) C(25) C(29) C(42) -5.3(16)
C(29) C(25) C(38) C(30) -10.6(18)
C(38) C(25) C(29) Fe(1) 127.5(5)
C(38) C(25) C(29) C(28) -172.1(5)
C(38) C(25) C(29) C(34) 7.4(10)
C(38) C(25) C(29) C(36) -174.2(6)
C(38) C(25) C(29) C(37) 15(2)
C(38) C(25) C(29) C(42) 10.0(8)
C(30) C(25) C(37) Fe(1) 126.3(4)
C(30) C(25) C(37) C(28) -175.1(4)
C(30) C(25) C(37) C(29) -169.3(18)
C(30) C(25) C(37) C(34) -2.4(12)
C(30) C(25) C(37) C(36) -175.9(5)
C(30) C(25) C(37) C(42) 3.5(7)
C(37) C(25) C(30) C(38) 174.3(15)
C(37) C(25) C(38) C(30) -6.6(17)
C(38) C(25) C(37) Fe(1) 128.1(4)
C(38) C(25) C(37) C(28) -173.3(4)
C(38) C(25) C(37) C(29) -167.5(17)
C(38) C(25) C(37) C(34) -0.6(9)
C(38) C(25) C(37) C(36) -174.1(4)
C(38) C(25) C(37) C(42) 5.3(8)
Fe(1) C(26) C(27) C(28) -60.9(4)
Fe(1) C(26) C(27) C(32) 125.1(6)
Fe(1) C(26) C(27) C(35) -65.5(15)
Fe(1) C(26) C(27) C(36) -60.6(2)
Fe(1) C(26) C(27) C(40) 129.6(11)
Fe(1) C(26) C(31) C(39) -100.2(17)
Fe(1) C(26) C(35) C(27) 110.2(15)
Fe(1) C(26) C(35) C(28) -62.9(6)
Fe(1) C(26) C(35) C(32) 117.7(4)
Fe(1) C(26) C(35) C(36) -63.3(4)
Fe(1) C(26) C(35) C(40) 118.4(6)
Fe(1) C(26) C(39) C(31) 90.8(18)
C(25) C(26) C(27) Fe(1) 60.9(2)
C(25) C(26) C(27) C(28) -0.0(5)
C(25) C(26) C(27) C(32) -174.0(5)
C(25) C(26) C(27) C(35) -4.6(16)
C(25) C(26) C(27) C(36) 0.3(4)
C(25) C(26) C(27) C(40) -169.5(10)
C(25) C(26) C(31) C(39) 172.6(17)
C(25) C(26) C(35) Fe(1) 65.6(2)
C(25) C(26) C(35) C(27) 175.7(15)
C(25) C(26) C(35) C(28) 2.6(7)
C(25) C(26) C(35) C(32) -176.8(3)
C(25) C(26) C(35) C(36) 2.2(5)
C(25) C(26) C(35) C(40) -176.1(5)
C(25) C(26) C(39) C(31) -9(2)
C(27) C(26) C(31) C(39) -2.8(19)
C(31) C(26) C(27) Fe(1) -123.5(4)
C(31) C(26) C(27) C(28) 175.5(5)
C(31) C(26) C(27) C(32) 1.5(9)
C(31) C(26) C(27) C(35) 171.0(14)
C(31) C(26) C(27) C(36) 175.9(4)
C(31) C(26) C(27) C(40) 6.0(14)
C(27) C(26) C(35) Fe(1) -110.2(15)
C(27) C(26) C(35) C(28) -173(2)
C(27) C(26) C(35) C(32) 7.5(13)
C(27) C(26) C(35) C(36) -173.5(18)
C(27) C(26) C(35) C(40) 8.2(12)
C(35) C(26) C(27) Fe(1) 65.5(15)
C(35) C(26) C(27) C(28) 4.6(13)
C(35) C(26) C(27) C(32) -169.4(19)
C(35) C(26) C(27) C(36) 4.9(13)
C(35) C(26) C(27) C(40) -165(2)
C(27) C(26) C(39) C(31) 177.6(16)
C(39) C(26) C(27) Fe(1) -124.3(4)
C(39) C(26) C(27) C(28) 174.8(5)
C(39) C(26) C(27) C(32) 0.8(8)
C(39) C(26) C(27) C(35) 170.2(14)
C(39) C(26) C(27) C(36) 175.1(4)
C(39) C(26) C(27) C(40) 5.3(13)
C(31) C(26) C(35) Fe(1) -121.6(6)
C(31) C(26) C(35) C(27) -11.4(18)
C(31) C(26) C(35) C(28) 175.5(7)
C(31) C(26) C(35) C(32) -3.9(8)
C(31) C(26) C(35) C(36) 175.1(5)
C(31) C(26) C(35) C(40) -3.2(10)
C(35) C(26) C(31) C(39) 0.6(15)
C(35) C(26) C(39) C(31) -179.5(12)
C(39) C(26) C(35) Fe(1) -121.4(5)
C(39) C(26) C(35) C(27) -11.3(17)
C(39) C(26) C(35) C(28) 175.7(7)
C(39) C(26) C(35) C(32) -3.7(7)
C(39) C(26) C(35) C(36) 175.2(5)
C(39) C(26) C(35) C(40) -3.0(8)
Fe(1) C(27) C(28) C(29) -63.1(4)
Fe(1) C(27) C(28) C(33) 123.7(7)
Fe(1) C(27) C(28) C(35) 136(4)
Fe(1) C(27) C(28) C(36) -59(2)
Fe(1) C(27) C(28) C(37) -61.6(3)
Fe(1) C(27) C(28) C(41) 125.0(12)
Fe(1) C(27) C(32) C(35) -94.4(14)
Fe(1) C(27) C(32) C(40) -90.1(10)
Fe(1) C(27) C(35) C(26) -60.7(10)
Fe(1) C(27) C(35) C(28) -41(4)
Fe(1) C(27) C(35) C(32) 128.3(6)
Fe(1) C(27) C(35) C(36) -47(2)
Fe(1) C(27) C(35) C(40) 126.5(3)
Fe(1) C(27) C(36) C(28) 118(2)
Fe(1) C(27) C(36) C(29) -67.2(5)
Fe(1) C(27) C(36) C(33) 120.2(4)
Fe(1) C(27) C(36) C(35) 128(3)
Fe(1) C(27) C(36) C(37) -65.1(3)
Fe(1) C(27) C(36) C(41) 120.7(5)
Fe(1) C(27) C(40) C(32) 107.9(9)
Fe(1) C(27) C(40) C(35) -76.1(12)
C(26) C(27) C(28) Fe(1) 61.1(3)
C(26) C(27) C(28) C(29) -2.0(7)
C(26) C(27) C(28) C(33) -175.2(6)
C(26) C(27) C(28) C(35) -163(4)
C(26) C(27) C(28) C(36) 2(2)
C(26) C(27) C(28) C(37) -0.5(6)
C(26) C(27) C(28) C(41) -173.9(10)
C(26) C(27) C(32) C(35) 170.3(17)
C(26) C(27) C(32) C(40) 174.6(9)
C(26) C(27) C(35) Fe(1) 60.7(10)
C(26) C(27) C(35) C(28) 19(5)
C(26) C(27) C(35) C(32) -171.1(16)
C(26) C(27) C(35) C(36) 13(3)
C(26) C(27) C(35) C(40) -172.8(11)
C(26) C(27) C(36) Fe(1) 64.0(3)
C(26) C(27) C(36) C(28) -178(2)
C(26) C(27) C(36) C(29) -3.3(6)
C(26) C(27) C(36) C(33) -175.8(4)
C(26) C(27) C(36) C(35) -168(3)
C(26) C(27) C(36) C(37) -1.2(5)
C(26) C(27) C(36) C(41) -175.3(5)
C(26) C(27) C(40) C(32) -8.9(15)
C(26) C(27) C(40) C(35) 167(2)
C(28) C(27) C(32) C(35) -2.8(11)
C(28) C(27) C(32) C(40) 1.4(11)
C(32) C(27) C(28) Fe(1) -124.6(5)
C(32) C(27) C(28) C(29) 172.3(6)
C(32) C(27) C(28) C(33) -0.9(10)
C(32) C(27) C(28) C(35) 12(4)
C(32) C(27) C(28) C(36) 176.5(19)
C(32) C(27) C(28) C(37) 173.8(5)
C(32) C(27) C(28) C(41) 0.4(11)
C(28) C(27) C(35) Fe(1) 41(4)
C(28) C(27) C(35) C(26) -19(5)
C(28) C(27) C(35) C(32) 170(4)
C(28) C(27) C(35) C(36) -6(2)
C(28) C(27) C(35) C(40) 168(4)
C(35) C(27) C(28) Fe(1) -136(4)
C(35) C(27) C(28) C(29) 161(4)
C(35) C(27) C(28) C(33) -13(4)
C(35) C(27) C(28) C(36) 165(5)
C(35) C(27) C(28) C(37) 162(4)
C(35) C(27) C(28) C(41) -11(4)
C(28) C(27) C(36) Fe(1) -118(2)
C(28) C(27) C(36) C(29) 175(2)
C(28) C(27) C(36) C(33) 2(2)
C(28) C(27) C(36) C(35) 9(3)
C(28) C(27) C(36) C(37) 177(2)
C(28) C(27) C(36) C(41) 3(2)
C(36) C(27) C(28) Fe(1) 59(2)
C(36) C(27) C(28) C(29) -4.2(18)
C(36) C(27) C(28) C(33) -177(2)
C(36) C(27) C(28) C(35) -165(5)
C(36) C(27) C(28) C(37) -2.8(19)
C(36) C(27) C(28) C(41) -176(3)
C(28) C(27) C(40) C(32) -178.8(9)
C(28) C(27) C(40) C(35) -2.8(10)
C(40) C(27) C(28) Fe(1) -124.0(4)
C(40) C(27) C(28) C(29) 172.9(5)
C(40) C(27) C(28) C(33) -0.3(8)
C(40) C(27) C(28) C(35) 12(4)
C(40) C(27) C(28) C(36) 177(2)
C(40) C(27) C(28) C(37) 174.4(4)
C(40) C(27) C(28) C(41) 1.0(13)
C(32) C(27) C(35) Fe(1) -128.3(6)
C(32) C(27) C(35) C(26) 171.1(16)
C(32) C(27) C(35) C(28) -170(4)
C(32) C(27) C(35) C(36) -176(2)
C(32) C(27) C(35) C(40) -1.7(6)
C(35) C(27) C(32) C(40) 4.3(16)
C(32) C(27) C(36) Fe(1) -122.1(6)
C(32) C(27) C(36) C(28) -4(2)
C(32) C(27) C(36) C(29) 170.7(7)
C(32) C(27) C(36) C(33) -1.9(8)
C(32) C(27) C(36) C(35) 5(2)
C(32) C(27) C(36) C(37) 172.8(6)
C(32) C(27) C(36) C(41) -1.4(9)
C(36) C(27) C(32) C(35) -2.1(11)
C(36) C(27) C(32) C(40) 2.1(11)
C(32) C(27) C(40) C(35) 176.0(15)
C(40) C(27) C(32) C(35) -4.3(16)
C(35) C(27) C(36) Fe(1) -128(3)
C(35) C(27) C(36) C(28) -9(3)
C(35) C(27) C(36) C(29) 165(3)
C(35) C(27) C(36) C(33) -7(3)
C(35) C(27) C(36) C(37) 167(3)
C(35) C(27) C(36) C(41) -7(3)
C(36) C(27) C(35) Fe(1) 47(2)
C(36) C(27) C(35) C(26) -13(3)
C(36) C(27) C(35) C(28) 6(2)
C(36) C(27) C(35) C(32) 176(2)
C(36) C(27) C(35) C(40) 174(2)
C(35) C(27) C(40) C(32) -176.0(15)
C(40) C(27) C(35) Fe(1) -126.5(3)
C(40) C(27) C(35) C(26) 172.8(11)
C(40) C(27) C(35) C(28) -168(4)
C(40) C(27) C(35) C(32) 1.7(6)
C(40) C(27) C(35) C(36) -174(2)
C(36) C(27) C(40) C(32) -178.3(8)
C(36) C(27) C(40) C(35) -2.3(10)
C(40) C(27) C(36) Fe(1) -121.2(4)
C(40) C(27) C(36) C(28) -3(2)
C(40) C(27) C(36) C(29) 171.6(6)
C(40) C(27) C(36) C(33) -1.0(6)
C(40) C(27) C(36) C(35) 6(2)
C(40) C(27) C(36) C(37) 173.7(5)
C(40) C(27) C(36) C(41) -0.5(7)
Fe(1) C(28) C(29) C(25) -59.5(4)
Fe(1) C(28) C(29) C(34) 121.0(8)
Fe(1) C(28) C(29) C(36) 113.2(16)
Fe(1) C(28) C(29) C(37) -42(5)
Fe(1) C(28) C(29) C(42) 116.4(12)
Fe(1) C(28) C(33) C(36) -84.7(11)
Fe(1) C(28) C(33) C(41) -84.8(10)
Fe(1) C(28) C(35) C(26) 57.8(5)
Fe(1) C(28) C(35) C(27) 43(4)
Fe(1) C(28) C(35) C(32) -123.2(11)
Fe(1) C(28) C(35) C(36) 60(2)
Fe(1) C(28) C(35) C(40) -123.5(7)
Fe(1) C(28) C(36) C(27) -54.4(18)
Fe(1) C(28) C(36) C(29) -61.3(13)
Fe(1) C(28) C(36) C(33) 127.6(4)
Fe(1) C(28) C(36) C(35) -57(2)
Fe(1) C(28) C(36) C(37) -58.6(11)
Fe(1) C(28) C(36) C(41) 127.6(4)
Fe(1) C(28) C(37) C(25) -62.2(3)
Fe(1) C(28) C(37) C(29) 137(5)
Fe(1) C(28) C(37) C(34) 122.2(5)
Fe(1) C(28) C(37) C(36) 114.4(15)
Fe(1) C(28) C(37) C(42) 119.4(7)
Fe(1) C(28) C(41) C(33) 110.8(10)
Fe(1) C(28) C(41) C(36) -69.1(11)
C(27) C(28) C(29) Fe(1) 62.5(4)
C(27) C(28) C(29) C(25) 3.0(7)
C(27) C(28) C(29) C(34) -176.5(7)
C(27) C(28) C(29) C(36) 175.8(18)
C(27) C(28) C(29) C(37) 20(5)
C(27) C(28) C(29) C(42) 178.9(10)
C(27) C(28) C(33) C(36) 178.5(15)
C(27) C(28) C(33) C(41) 178.4(9)
C(27) C(28) C(35) Fe(1) -43(4)
C(27) C(28) C(35) C(26) 15(4)
C(27) C(28) C(35) C(32) -166(5)
C(27) C(28) C(35) C(36) 18(6)
C(27) C(28) C(35) C(40) -166(5)
C(27) C(28) C(36) Fe(1) 54.4(18)
C(27) C(28) C(36) C(29) -7(3)
C(27) C(28) C(36) C(33) -178(2)
C(27) C(28) C(36) C(35) -3.1(11)
C(27) C(28) C(36) C(37) -4(2)
C(27) C(28) C(36) C(41) -178.0(16)
C(27) C(28) C(37) Fe(1) 63.1(4)
C(27) C(28) C(37) C(25) 0.9(5)
C(27) C(28) C(37) C(29) -160(5)
C(27) C(28) C(37) C(34) -174.8(5)
C(27) C(28) C(37) C(36) 177.5(17)
C(27) C(28) C(37) C(42) -177.5(6)
C(27) C(28) C(41) C(33) -2.7(15)
C(27) C(28) C(41) C(36) 177.5(19)
C(29) C(28) C(33) C(36) 5.9(8)
C(29) C(28) C(33) C(41) 5.8(11)
C(33) C(28) C(29) Fe(1) -123.5(6)
C(33) C(28) C(29) C(25) 177.0(5)
C(33) C(28) C(29) C(34) -2.5(12)
C(33) C(28) C(29) C(36) -10.3(15)
C(33) C(28) C(29) C(37) -166(5)
C(33) C(28) C(29) C(42) -7.1(15)
C(29) C(28) C(35) Fe(1) -62.7(6)
C(29) C(28) C(35) C(26) -5.0(10)
C(29) C(28) C(35) C(27) -20(5)
C(29) C(28) C(35) C(32) 174.1(8)
C(29) C(28) C(35) C(36) -2(2)
C(29) C(28) C(35) C(40) 173.7(6)
C(35) C(28) C(29) Fe(1) 64.7(7)
C(35) C(28) C(29) C(25) 5.2(9)
C(35) C(28) C(29) C(34) -174.3(8)
C(35) C(28) C(29) C(36) 178(2)
C(35) C(28) C(29) C(37) 22(5)
C(35) C(28) C(29) C(42) -178.9(10)
C(29) C(28) C(36) Fe(1) 61.3(13)
C(29) C(28) C(36) C(27) 7(3)
C(29) C(28) C(36) C(33) -171.1(13)
C(29) C(28) C(36) C(35) 4(3)
C(29) C(28) C(36) C(37) 2.7(6)
C(29) C(28) C(36) C(41) -171.1(16)
C(36) C(28) C(29) Fe(1) -113.2(16)
C(36) C(28) C(29) C(25) -172.8(17)
C(36) C(28) C(29) C(34) 7.7(17)
C(36) C(28) C(29) C(37) -156(6)
C(36) C(28) C(29) C(42) 3.1(19)
C(29) C(28) C(37) Fe(1) -137(5)
C(29) C(28) C(37) C(25) 161(5)
C(29) C(28) C(37) C(34) -14(5)
C(29) C(28) C(37) C(36) -22(5)
C(29) C(28) C(37) C(42) -17(5)
C(37) C(28) C(29) Fe(1) 42(5)
C(37) C(28) C(29) C(25) -17(5)
C(37) C(28) C(29) C(34) 163(6)
C(37) C(28) C(29) C(36) 156(6)
C(37) C(28) C(29) C(42) 159(6)
C(29) C(28) C(41) C(33) -175.0(10)
C(29) C(28) C(41) C(36) 5.2(9)
C(41) C(28) C(29) Fe(1) -121.3(4)
C(41) C(28) C(29) C(25) 179.2(4)
C(41) C(28) C(29) C(34) -0.3(8)
C(41) C(28) C(29) C(36) -8.0(15)
C(41) C(28) C(29) C(37) -164(5)
C(41) C(28) C(29) C(42) -4.9(13)
C(33) C(28) C(35) Fe(1) 125.8(7)
C(33) C(28) C(35) C(26) -176.4(5)
C(33) C(28) C(35) C(27) 168(4)
C(33) C(28) C(35) C(32) 2.6(16)
C(33) C(28) C(35) C(36) -174(3)
C(33) C(28) C(35) C(40) 2.3(12)
C(35) C(28) C(33) C(36) 177.0(16)
C(35) C(28) C(33) C(41) 176.9(10)
C(33) C(28) C(36) Fe(1) -127.6(4)
C(33) C(28) C(36) C(27) 178(2)
C(33) C(28) C(36) C(29) 171.1(13)
C(33) C(28) C(36) C(35) 175(2)
C(33) C(28) C(36) C(37) 173.8(11)
C(33) C(28) C(36) C(41) 0.1(4)
C(36) C(28) C(33) C(41) -0.1(10)
C(33) C(28) C(37) Fe(1) -121.9(6)
C(33) C(28) C(37) C(25) 175.9(5)
C(33) C(28) C(37) C(29) 15(5)
C(33) C(28) C(37) C(34) 0.3(7)
C(33) C(28) C(37) C(36) -7.5(13)
C(33) C(28) C(37) C(42) -2.5(10)
C(37) C(28) C(33) C(36) 4.7(8)
C(37) C(28) C(33) C(41) 4.6(11)
C(33) C(28) C(41) C(36) -179.9(12)
C(41) C(28) C(33) C(36) 0.1(10)
C(35) C(28) C(36) Fe(1) 57(2)
C(35) C(28) C(36) C(27) 3.1(11)
C(35) C(28) C(36) C(29) -4(3)
C(35) C(28) C(36) C(33) -175(2)
C(35) C(28) C(36) C(37) -1(2)
C(35) C(28) C(36) C(41) -175(2)
C(36) C(28) C(35) Fe(1) -60(2)
C(36) C(28) C(35) C(26) -3(3)
C(36) C(28) C(35) C(27) -18(6)
C(36) C(28) C(35) C(32) 177(2)
C(36) C(28) C(35) C(40) 176(2)
C(35) C(28) C(37) Fe(1) 65.0(6)
C(35) C(28) C(37) C(25) 2.8(7)
C(35) C(28) C(37) C(29) -158(5)
C(35) C(28) C(37) C(34) -172.8(7)
C(35) C(28) C(37) C(36) 179.4(15)
C(35) C(28) C(37) C(42) -175.6(7)
C(37) C(28) C(35) Fe(1) -61.1(4)
C(37) C(28) C(35) C(26) -3.3(8)
C(37) C(28) C(35) C(27) -19(4)
C(37) C(28) C(35) C(32) 175.8(8)
C(37) C(28) C(35) C(36) -0.8(19)
C(37) C(28) C(35) C(40) 175.4(5)
C(35) C(28) C(41) C(33) -4.7(16)
C(35) C(28) C(41) C(36) 175(2)
C(41) C(28) C(35) Fe(1) 128.0(12)
C(41) C(28) C(35) C(26) -174.2(8)
C(41) C(28) C(35) C(27) 171(4)
C(41) C(28) C(35) C(32) 5(2)
C(41) C(28) C(35) C(36) -172(3)
C(41) C(28) C(35) C(40) 4.4(17)
C(36) C(28) C(37) Fe(1) -114.4(15)
C(36) C(28) C(37) C(25) -176.6(15)
C(36) C(28) C(37) C(29) 22(5)
C(36) C(28) C(37) C(34) 7.8(15)
C(36) C(28) C(37) C(42) 5.0(16)
C(37) C(28) C(36) Fe(1) 58.6(11)
C(37) C(28) C(36) C(27) 4(2)
C(37) C(28) C(36) C(29) -2.7(6)
C(37) C(28) C(36) C(33) -173.8(11)
C(37) C(28) C(36) C(35) 1(2)
C(37) C(28) C(36) C(41) -173.8(15)
C(36) C(28) C(41) C(33) 179.9(12)
C(41) C(28) C(36) Fe(1) -127.6(4)
C(41) C(28) C(36) C(27) 178.0(16)
C(41) C(28) C(36) C(29) 171.1(16)
C(41) C(28) C(36) C(33) -0.1(4)
C(41) C(28) C(36) C(35) 175(2)
C(41) C(28) C(36) C(37) 173.8(15)
C(37) C(28) C(41) C(33) -176.1(9)
C(37) C(28) C(41) C(36) 4.0(9)
C(41) C(28) C(37) Fe(1) -120.1(4)
C(41) C(28) C(37) C(25) 177.7(4)
C(41) C(28) C(37) C(29) 17(5)
C(41) C(28) C(37) C(34) 2.1(7)
C(41) C(28) C(37) C(36) -5.7(13)
C(41) C(28) C(37) C(42) -0.7(8)
Fe(1) C(29) C(34) C(37) -78.9(17)
Fe(1) C(29) C(34) C(42) -77.6(13)
Fe(1) C(29) C(36) C(27) 59.5(3)
Fe(1) C(29) C(36) C(28) 62.7(15)
Fe(1) C(29) C(36) C(33) -136.0(14)
Fe(1) C(29) C(36) C(35) 61.3(5)
Fe(1) C(29) C(36) C(37) -0(15)
Fe(1) C(29) C(36) C(41) -128.5(7)
Fe(1) C(29) C(37) C(25) -59.8(11)
Fe(1) C(29) C(37) C(28) -39(5)
Fe(1) C(29) C(37) C(34) 127.4(5)
Fe(1) C(29) C(37) C(36) 0(14)
Fe(1) C(29) C(37) C(42) 126.8(10)
Fe(1) C(29) C(42) C(34) 113.7(13)
Fe(1) C(29) C(42) C(37) -67.9(19)
C(25) C(29) C(34) C(37) 6.9(13)
C(25) C(29) C(34) C(42) 8.2(14)
C(25) C(29) C(36) Fe(1) -54.6(6)
C(25) C(29) C(36) C(27) 4.9(8)
C(25) C(29) C(36) C(28) 8.1(19)
C(25) C(29) C(36) C(33) 169.4(11)
C(25) C(29) C(36) C(35) 6.7(9)
C(25) C(29) C(36) C(37) -55(15)
C(25) C(29) C(36) C(41) 176.9(5)
C(25) C(29) C(37) Fe(1) 59.8(11)
C(25) C(29) C(37) C(28) 20(6)
C(25) C(29) C(37) C(34) -172.9(14)
C(25) C(29) C(37) C(36) 60(15)
C(25) C(29) C(37) C(42) -173(2)
C(25) C(29) C(42) C(34) -172.8(13)
C(25) C(29) C(42) C(37) 5.6(17)
C(28) C(29) C(34) C(37) -174(2)
C(28) C(29) C(34) C(42) -172.4(12)
C(28) C(29) C(36) Fe(1) -62.7(15)
C(28) C(29) C(36) C(27) -3.2(13)
C(28) C(29) C(36) C(33) 161(2)
C(28) C(29) C(36) C(35) -1.4(13)
C(28) C(29) C(36) C(37) -63(15)
C(28) C(29) C(36) C(41) 169(2)
C(28) C(29) C(37) Fe(1) 39(5)
C(28) C(29) C(37) C(25) -20(6)
C(28) C(29) C(37) C(34) 167(5)
C(28) C(29) C(37) C(36) 39(12)
C(28) C(29) C(37) C(42) 166(4)
C(28) C(29) C(42) C(34) 11.2(17)
C(28) C(29) C(42) C(37) -170(2)
C(34) C(29) C(36) Fe(1) 123.8(7)
C(34) C(29) C(36) C(27) -176.7(6)
C(34) C(29) C(36) C(28) -173.5(14)
C(34) C(29) C(36) C(33) -12.2(19)
C(34) C(29) C(36) C(35) -174.9(6)
C(34) C(29) C(36) C(37) 124(15)
C(34) C(29) C(36) C(41) -4.7(12)
C(36) C(29) C(34) C(37) -171(2)
C(36) C(29) C(34) C(42) -170.2(12)
C(34) C(29) C(37) Fe(1) -127.4(5)
C(34) C(29) C(37) C(25) 172.9(14)
C(34) C(29) C(37) C(28) -167(5)
C(34) C(29) C(37) C(36) -127(15)
C(34) C(29) C(37) C(42) -0.5(8)
C(37) C(29) C(34) C(42) 1(2)
C(34) C(29) C(42) C(37) 178(2)
C(42) C(29) C(34) C(37) -1(2)
C(36) C(29) C(42) C(34) 12.4(15)
C(36) C(29) C(42) C(37) -169(2)
C(42) C(29) C(36) Fe(1) 119.6(9)
C(42) C(29) C(36) C(27) 179.1(7)
C(42) C(29) C(36) C(28) -177.8(14)
C(42) C(29) C(36) C(33) -16(2)
C(42) C(29) C(36) C(35) -179.2(7)
C(42) C(29) C(36) C(37) 119(15)
C(42) C(29) C(36) C(41) -8.9(14)
C(37) C(29) C(42) C(34) -178(2)
C(42) C(29) C(37) Fe(1) -126.8(10)
C(42) C(29) C(37) C(25) 173(2)
C(42) C(29) C(37) C(28) -166(4)
C(42) C(29) C(37) C(34) 0.5(8)
C(42) C(29) C(37) C(36) -127(14)
C(27) C(32) C(35) Fe(1) 64.4(13)
C(27) C(32) C(35) C(26) -6.5(11)
C(27) C(32) C(35) C(28) 174(2)
C(27) C(32) C(35) C(36) 176(2)
C(27) C(32) C(35) C(40) 175.3(17)
C(27) C(32) C(40) C(35) -1.2(4)
C(35) C(32) C(40) C(27) 1.2(4)
C(40) C(32) C(35) Fe(1) -110.9(10)
C(40) C(32) C(35) C(26) 178.3(10)
C(40) C(32) C(35) C(27) -175.3(17)
C(40) C(32) C(35) C(28) -0.9(15)
C(40) C(32) C(35) C(36) 0.4(12)
C(28) C(33) C(36) Fe(1) 67.9(10)
C(28) C(33) C(36) C(27) -0.9(9)
C(28) C(33) C(36) C(29) -165(2)
C(28) C(33) C(36) C(35) -1.8(9)
C(28) C(33) C(36) C(37) -169.1(19)
C(28) C(33) C(36) C(41) -179.9(11)
C(28) C(33) C(41) C(36) 0.0(3)
C(36) C(33) C(41) C(28) -0.0(3)
C(41) C(33) C(36) Fe(1) -112.2(9)
C(41) C(33) C(36) C(27) 179.0(8)
C(41) C(33) C(36) C(28) 179.9(11)
C(41) C(33) C(36) C(29) 14.4(19)
C(41) C(33) C(36) C(35) 178.1(9)
C(41) C(33) C(36) C(37) 10.7(17)
C(29) C(34) C(37) Fe(1) 80.1(17)
C(29) C(34) C(37) C(25) -168(2)
C(29) C(34) C(37) C(28) 4.2(15)
C(29) C(34) C(37) C(36) 5.8(15)
C(29) C(34) C(37) C(42) 179(2)
C(29) C(34) C(42) C(37) -0.3(4)
C(37) C(34) C(42) C(29) 0.3(4)
C(42) C(34) C(37) Fe(1) -98.6(12)
C(42) C(34) C(37) C(25) 13.5(17)
C(42) C(34) C(37) C(28) -174.5(10)
C(42) C(34) C(37) C(29) -179(2)
C(42) C(34) C(37) C(36) -172.9(11)
Fe(1) C(35) C(36) C(27) -50(2)
Fe(1) C(35) C(36) C(28) 118(2)
Fe(1) C(35) C(36) C(29) -65.6(6)
Fe(1) C(35) C(36) C(33) 122.5(4)
Fe(1) C(35) C(36) C(37) -63.4(4)
Fe(1) C(35) C(36) C(41) 123.4(5)
Fe(1) C(35) C(40) C(27) 77.8(12)
Fe(1) C(35) C(40) C(32) 81.8(11)
C(26) C(35) C(36) Fe(1) 60.1(3)
C(26) C(35) C(36) C(27) 10(2)
C(26) C(35) C(36) C(28) 178(2)
C(26) C(35) C(36) C(29) -5.5(8)
C(26) C(35) C(36) C(33) -177.4(4)
C(26) C(35) C(36) C(37) -3.3(6)
C(26) C(35) C(36) C(41) -176.5(4)
C(26) C(35) C(40) C(27) -6.0(9)
C(26) C(35) C(40) C(32) -2.0(11)
C(27) C(35) C(36) Fe(1) 50(2)
C(27) C(35) C(36) C(28) 168(4)
C(27) C(35) C(36) C(29) -15(3)
C(27) C(35) C(36) C(33) 173(2)
C(27) C(35) C(36) C(37) -13(3)
C(27) C(35) C(36) C(41) 174(2)
C(27) C(35) C(40) C(32) 4.0(15)
C(28) C(35) C(36) Fe(1) -118(2)
C(28) C(35) C(36) C(27) -168(4)
C(28) C(35) C(36) C(29) 177(3)
C(28) C(35) C(36) C(33) 5(2)
C(28) C(35) C(36) C(37) 179(2)
C(28) C(35) C(36) C(41) 6(2)
C(28) C(35) C(40) C(27) 175.3(17)
C(28) C(35) C(40) C(32) 179.4(11)
C(32) C(35) C(36) Fe(1) -122.0(12)
C(32) C(35) C(36) C(27) -172(4)
C(32) C(35) C(36) C(28) -5(2)
C(32) C(35) C(36) C(29) 172.4(11)
C(32) C(35) C(36) C(33) 0.5(12)
C(32) C(35) C(36) C(37) 174.6(10)
C(32) C(35) C(36) C(41) 1.4(15)
C(32) C(35) C(40) C(27) -4.0(15)
C(36) C(35) C(40) C(27) 176.2(17)
C(36) C(35) C(40) C(32) -179.8(7)
C(40) C(35) C(36) Fe(1) -121.9(7)
C(40) C(35) C(36) C(27) -172(3)
C(40) C(35) C(36) C(28) -4(2)
C(40) C(35) C(36) C(29) 172.6(7)
C(40) C(35) C(36) C(33) 0.6(8)
C(40) C(35) C(36) C(37) 174.7(6)
C(40) C(35) C(36) C(41) 1.6(10)
Fe(1) C(36) C(37) C(25) -57.4(3)
Fe(1) C(36) C(37) C(28) -61.0(14)
Fe(1) C(36) C(37) C(29) -180(15)
Fe(1) C(36) C(37) C(34) 126.2(5)
Fe(1) C(36) C(37) C(42) 123.2(5)
Fe(1) C(36) C(41) C(28) 85.3(12)
Fe(1) C(36) C(41) C(33) 85.2(10)
C(27) C(36) C(37) Fe(1) 59.0(3)
C(27) C(36) C(37) C(25) 1.6(5)
C(27) C(36) C(37) C(28) -1.9(13)
C(27) C(36) C(37) C(29) -121(15)
C(27) C(36) C(37) C(34) -174.7(5)
C(27) C(36) C(37) C(42) -177.7(5)
C(27) C(36) C(41) C(28) -1.1(9)
C(27) C(36) C(41) C(33) -1.3(10)
C(28) C(36) C(37) Fe(1) 61.0(14)
C(28) C(36) C(37) C(25) 3.6(16)
C(28) C(36) C(37) C(29) -119(15)
C(28) C(36) C(37) C(34) -172.8(14)
C(28) C(36) C(37) C(42) -175.8(14)
C(28) C(36) C(41) C(33) -0.1(11)
C(29) C(36) C(37) Fe(1) 180(15)
C(29) C(36) C(37) C(25) 123(15)
C(29) C(36) C(37) C(28) 119(15)
C(29) C(36) C(37) C(34) -54(15)
C(29) C(36) C(37) C(42) -57(15)
C(29) C(36) C(41) C(28) -171.3(16)
C(29) C(36) C(41) C(33) -171.5(11)
C(33) C(36) C(37) Fe(1) -132.7(13)
C(33) C(36) C(37) C(25) 169.9(11)
C(33) C(36) C(37) C(28) 166(2)
C(33) C(36) C(37) C(29) 47(15)
C(33) C(36) C(37) C(34) -6.5(15)
C(33) C(36) C(37) C(42) -9.5(16)
C(33) C(36) C(41) C(28) 0.1(11)
C(35) C(36) C(37) Fe(1) 60.6(4)
C(35) C(36) C(37) C(25) 3.2(6)
C(35) C(36) C(37) C(28) -0.4(10)
C(35) C(36) C(37) C(29) -119(15)
C(35) C(36) C(37) C(34) -173.2(5)
C(35) C(36) C(37) C(42) -176.2(5)
C(35) C(36) C(41) C(28) -2.1(9)
C(35) C(36) C(41) C(33) -2.2(10)
C(37) C(36) C(41) C(28) -173.7(15)
C(37) C(36) C(41) C(33) -173.8(9)
C(41) C(36) C(37) Fe(1) -127.0(6)
C(41) C(36) C(37) C(25) 175.6(5)
C(41) C(36) C(37) C(28) 172.1(19)
C(41) C(36) C(37) C(29) 53(15)
C(41) C(36) C(37) C(34) -0.7(8)
C(41) C(36) C(37) C(42) -3.7(10)
Fe(1) C(37) C(42) C(29) 96(2)
Fe(1) C(37) C(42) C(34) 97.9(12)
C(25) C(37) C(42) C(29) -172(2)
C(25) C(37) C(42) C(34) -170.9(12)
C(28) C(37) C(42) C(29) 5.6(17)
C(28) C(37) C(42) C(34) 7.1(13)
C(29) C(37) C(42) C(34) 1(2)
C(34) C(37) C(42) C(29) -1(2)
C(36) C(37) C(42) C(29) 6.9(17)
C(36) C(37) C(42) C(34) 8.4(13)
